data_7715800
loop_
_publ_author_name
'B&#xfc;hler, Raphael'
'Weininger, Richard J. J.'
'Stephan, Johannes'
'Muhr, Maximilian'
'Bock, Balasai M.-T.'
'Gemel, Christian'
'Fischer, Roland A.'

_publ_section_title
;
 Homoleptic hexa- and penta-coordinated gallium(I) amide complexes of
 ruthenium and molybdenum.
;
_journal_issue 42
_journal_name_full 'Dalton transactions (Cambridge, England : 2003)'
_journal_page_first 17162
_journal_page_last 17168
_journal_paper_doi 10.1039/d4dt00823e
_journal_volume 53
_journal_year 2024
_chemical_formula_sum 'C54 H108 Ga6 Mo N6'
_chemical_formula_weight 1355.72
_space_group_crystal_system monoclinic
_space_group_IT_number 14
_space_group_name_Hall '-P 2ybc'
_space_group_name_H-M_alt 'P 1 21/c 1'
_atom_sites_solution_hydrogens geom
_atom_sites_solution_primary direct
_atom_sites_solution_secondary difmap
_audit_creation_method
;
FinalCif V106 by Daniel Kratzert, Freiburg 2024,
https://dkratzert.de/finalcif.html
;
_audit_update_record
;
2024-03-18 deposited with the CCDC.	2024-04-17 downloaded from the CCDC.
;
_cell_angle_alpha 90
_cell_angle_beta 116.221(2)
_cell_angle_gamma 90
_cell_formula_units_Z 8
_cell_length_a 26.9295(18)
_cell_length_b 21.9030(15)
_cell_length_c 24.2260(15)
_cell_measurement_reflns_used 9924
_cell_measurement_temperature 100(2)
_cell_measurement_theta_max 26.398
_cell_measurement_theta_min 2.405
_cell_volume 12819.0(15)
_computing_cell_refinement 'SAINT V8.40B'
_computing_data_collection 'Bruker BIS V6.2.16/2021-10-23 && APEX4 2022.10-0'
_computing_data_reduction 'SAINT V8.40B'
_computing_molecular_graphics
;Mercury (Macrae, 2008), PLATON
(Spek, 2011)
;
_computing_publication_material 'PLATON (Spek, 2011), enCIFer (Allen, 2004)'
_computing_structure_refinement 'SHELXL (Sheldrick, 2015), SHELXLE (Huebschle, 2011)'
_computing_structure_solution 'SHELXT (Sheldrick, 2015)'
_diffrn_ambient_environment N~2~
_diffrn_ambient_temperature 100(2)
_diffrn_detector CPAD
_diffrn_detector_area_resol_mean 7.5
_diffrn_detector_type 'Bruker PHOTON II'
_diffrn_measured_fraction_theta_full 0.999
_diffrn_measured_fraction_theta_max 0.999
_diffrn_measurement_device 'three-angle diffractometer'
_diffrn_measurement_device_type 'Bruker D8 VENTURE Duo'
_diffrn_measurement_method '\w and \f scans'
_diffrn_measurement_specimen_support 'MiTeGen micromount'
_diffrn_radiation_monochromator 'Helios optic'
_diffrn_radiation_probe x-ray
_diffrn_radiation_source 'IMS microsource'
_diffrn_radiation_type MoK\a
_diffrn_radiation_wavelength 0.71073
_diffrn_reflns_av_R_equivalents 0.0429
_diffrn_reflns_av_unetI/netI 0.0122
_diffrn_reflns_Laue_measured_fraction_full 0.999
_diffrn_reflns_Laue_measured_fraction_max 0.999
_diffrn_reflns_limit_h_max 33
_diffrn_reflns_limit_h_min -33
_diffrn_reflns_limit_k_max 27
_diffrn_reflns_limit_k_min -27
_diffrn_reflns_limit_l_max 30
_diffrn_reflns_limit_l_min -30
_diffrn_reflns_number 776202
_diffrn_reflns_point_group_measured_fraction_full 0.999
_diffrn_reflns_point_group_measured_fraction_max 0.999
_diffrn_reflns_theta_full 25.242
_diffrn_reflns_theta_max 26.413
_diffrn_reflns_theta_min 2.042
_diffrn_source 'IMS microsource'
_diffrn_source_current 1.0
_diffrn_source_voltage 50.0
_exptl_absorpt_coefficient_mu 2.709
_exptl_absorpt_correction_T_max 0.7454
_exptl_absorpt_correction_T_min 0.5772
_exptl_absorpt_correction_type multi-scan
_exptl_absorpt_process_details 'SADABS 2016/2 (Bruker, 2016)'
_exptl_crystal_colour colourless
_exptl_crystal_density_diffrn 1.405
_exptl_crystal_description block
_exptl_crystal_F_000 5616
_exptl_crystal_size_max 0.428
_exptl_crystal_size_mid 0.339
_exptl_crystal_size_min 0.278
_refine_diff_density_max 0.551
_refine_diff_density_min -0.459
_refine_diff_density_rms 0.053
_refine_ls_extinction_method none
_refine_ls_goodness_of_fit_ref 1.028
_refine_ls_hydrogen_treatment constr
_refine_ls_matrix_type full
_refine_ls_number_parameters 1436
_refine_ls_number_reflns 26306
_refine_ls_number_restraints 739
_refine_ls_restrained_S_all 1.046
_refine_ls_R_factor_all 0.0255
_refine_ls_R_factor_gt 0.0198
_refine_ls_shift/su_max 0.070
_refine_ls_shift/su_mean 0.004
_refine_ls_structure_factor_coef Fsqd
_refine_ls_weighting_details 'w=1/[\s^2^(Fo^2^)+(0.0164P)^2^+12.2342P] where P=(Fo^2^+2Fc^2^)/3'
_refine_ls_weighting_scheme calc
_refine_ls_wR_factor_gt 0.0441
_refine_ls_wR_factor_ref 0.0466
_reflns_Friedel_coverage 0.000
_reflns_number_gt 23435
_reflns_number_total 26306
_reflns_threshold_expression 'I > 2\s(I)'
_cod_data_source_file d4dt00823e2.cif
_cod_data_source_block mo_BueRa30_0m_a
_cod_depositor_comments 'Adding full bibliography for 7715799--7715800.cif.'
_cod_original_sg_symbol_H-M 'P 21/c'
_cod_database_code 7715800
_diffrn_measurement_ambient_temperature_make 'Oxford Cryostream'
_shelx_shelxl_version_number 2019/1
_shelx_space_group_comment
;
The symmetry employed for this shelxl refinement is uniquely defined
by the following loop, which should always be used as a source of
symmetry information in preference to the above space-group names.
They are only intended as comments.
;

loop_
_space_group_symop_operation_xyz
'x, y, z'
'-x, y+1/2, -z+1/2'
'-x, -y, -z'
'x, -y-1/2, z-1/2'

loop_
_atom_site_label
_atom_site_type_symbol
_atom_site_fract_x
_atom_site_fract_y
_atom_site_fract_z
_atom_site_U_iso_or_equiv
_atom_site_adp_type
_atom_site_occupancy
_atom_site_site_symmetry_order
_atom_site_calc_flag
_atom_site_refinement_flags_posn
_atom_site_refinement_flags_adp
_atom_site_refinement_flags_occupancy
_atom_site_disorder_assembly
_atom_site_disorder_group
Mo1 Mo 0.38238(2) 0.74227(2) 0.23060(2) 0.01366(3) Uani 1 1 d . . . . .
Mo2 Mo 0.11461(2) 0.23662(2) 0.34993(2) 0.01461(3) Uani 1 1 d . . . . .
Ga1 Ga 0.32971(2) 0.72828(2) 0.28718(2) 0.01931(4) Uani 1 1 d . . . . .
Ga2 Ga 0.32465(2) 0.67490(2) 0.15029(2) 0.02012(4) Uani 1 1 d D . . . .
Ga3 Ga 0.45061(2) 0.74184(2) 0.19234(2) 0.01487(4) Uani 1 1 d . . . . .
Ga4 Ga 0.43058(2) 0.81839(2) 0.30507(2) 0.01559(4) Uani 1 1 d . . . . .
Ga5 Ga 0.32948(2) 0.82742(2) 0.17237(2) 0.01659(4) Uani 1 1 d . . . . .
Ga6 Ga 0.43626(2) 0.66305(2) 0.29688(2) 0.01627(4) Uani 1 1 d . . . . .
Ga7 Ga 0.17039(2) 0.31657(2) 0.33955(2) 0.01780(4) Uani 1 1 d . . . . .
Ga8 Ga 0.05019(2) 0.23283(2) 0.24396(2) 0.01641(4) Uani 1 1 d . . . . .
Ga9 Ga 0.06052(2) 0.15865(2) 0.36589(2) 0.01725(4) Uani 1 1 d . . . . .
Ga10 Ga 0.17637(2) 0.22566(2) 0.45628(2) 0.02001(4) Uani 1 1 d . . . . .
Ga11 Ga 0.16747(2) 0.16462(2) 0.32425(2) 0.01861(4) Uani 1 1 d . . . . .
Ga12 Ga 0.06146(2) 0.31313(2) 0.36953(2) 0.01758(4) Uani 1 1 d . . . . .
N1 N 0.29434(6) 0.72121(8) 0.33751(7) 0.0263(3) Uani 1 1 d . . . . .
N3 N 0.50659(6) 0.73802(6) 0.16701(7) 0.0174(3) Uani 1 1 d . . . . .
N4 N 0.46444(6) 0.87955(7) 0.36181(7) 0.0194(3) Uani 1 1 d . . . . .
N5 N 0.28979(6) 0.89690(7) 0.13216(7) 0.0201(3) Uani 1 1 d . . . . .
N6 N 0.47526(6) 0.60219(6) 0.35206(7) 0.0192(3) Uani 1 1 d . . . . .
N7 N 0.21475(6) 0.37883(7) 0.33388(7) 0.0249(3) Uani 1 1 d . . . . .
N8 N 0.00095(6) 0.22435(7) 0.16147(7) 0.0215(3) Uani 1 1 d . . . . .
N9 N 0.01804(6) 0.09709(7) 0.37621(7) 0.0237(3) Uani 1 1 d . . . . .
N10 N 0.22489(7) 0.21346(8) 0.53826(7) 0.0297(4) Uani 1 1 d . . . . .
N12 N 0.01959(6) 0.37220(7) 0.38440(7) 0.0237(3) Uani 1 1 d . . . . .
C1 C 0.23537(9) 0.73903(12) 0.31267(10) 0.0377(5) Uani 1 1 d . . . . .
C2 C 0.22532(10) 0.77367(12) 0.36204(11) 0.0444(6) Uani 1 1 d . . . . .
H2A H 0.243627 0.814038 0.368915 0.053 Uiso 1 1 calc R U . . .
H2B H 0.185091 0.780681 0.346790 0.053 Uiso 1 1 calc R U . . .
C3 C 0.24697(10) 0.73964(12) 0.42285(11) 0.0421(6) Uani 1 1 d . . . . .
H3A H 0.226736 0.700635 0.417299 0.051 Uiso 1 1 calc R U . . .
H3B H 0.241021 0.764449 0.453562 0.051 Uiso 1 1 calc R U . . .
C4 C 0.30852(9) 0.72711(10) 0.44553(9) 0.0339(5) Uani 1 1 d . . . . .
H4A H 0.322256 0.703565 0.484364 0.041 Uiso 1 1 calc R U . . .
H4B H 0.328707 0.766428 0.454504 0.041 Uiso 1 1 calc R U . . .
C5 C 0.32101(8) 0.69143(9) 0.39859(8) 0.0256(4) Uani 1 1 d . . . . .
C6 C 0.22264(10) 0.78276(14) 0.25888(11) 0.0521(7) Uani 1 1 d . . . . .
H6A H 0.184035 0.796219 0.242405 0.078 Uiso 1 1 calc R U . . .
H6B H 0.228561 0.761795 0.226543 0.078 Uiso 1 1 calc R U . . .
H6C H 0.247180 0.818304 0.273221 0.078 Uiso 1 1 calc R U . . .
C7 C 0.19534(9) 0.68477(14) 0.28765(12) 0.0545(7) Uani 1 1 d . . . . .
H7A H 0.157326 0.699981 0.265770 0.082 Uiso 1 1 calc R U . . .
H7B H 0.198428 0.658743 0.321925 0.082 Uiso 1 1 calc R U . . .
H7C H 0.204756 0.661015 0.259309 0.082 Uiso 1 1 calc R U . . .
C8 C 0.38354(8) 0.69198(10) 0.42046(9) 0.0307(4) Uani 1 1 d . . . . .
H8A H 0.402001 0.675794 0.462440 0.046 Uiso 1 1 calc R U . . .
H8B H 0.395957 0.733939 0.419926 0.046 Uiso 1 1 calc R U . . .
H8C H 0.392833 0.666552 0.393050 0.046 Uiso 1 1 calc R U . . .
C9 C 0.30443(10) 0.62397(10) 0.39771(11) 0.0401(5) Uani 1 1 d . . . . .
H9A H 0.328994 0.604630 0.436808 0.060 Uiso 1 1 calc R U . . .
H9B H 0.307645 0.602779 0.363811 0.060 Uiso 1 1 calc R U . . .
H9C H 0.266099 0.621596 0.391963 0.060 Uiso 1 1 calc R U . . .
N2 N 0.27960(7) 0.62157(8) 0.08901(8) 0.0349(4) Uani 0.664(6) 1 d D U P A 1
C10 C 0.3029(11) 0.5847(11) 0.0551(11) 0.0364(10) Uani 0.664(6) 1 d . U P A 1
C11 C 0.2653(2) 0.5913(3) -0.0148(2) 0.0575(11) Uani 0.664(6) 1 d . U P A 1
H11A H 0.266396 0.634142 -0.027383 0.069 Uiso 0.664(6) 1 calc R U P A 1
H11B H 0.279534 0.564952 -0.037783 0.069 Uiso 0.664(6) 1 calc R U P A 1
C12 C 0.20507(18) 0.5736(3) -0.0316(2) 0.0659(12) Uani 0.664(6) 1 d . U P A 1
H12A H 0.181951 0.576998 -0.076578 0.079 Uiso 0.664(6) 1 calc R U P A 1
H12B H 0.203153 0.531120 -0.018832 0.079 Uiso 0.664(6) 1 calc R U P A 1
C13 C 0.18584(19) 0.6161(2) 0.0011(3) 0.0626(12) Uani 0.664(6) 1 d . U P A 1
H13A H 0.146786 0.606624 -0.009114 0.075 Uiso 0.664(6) 1 calc R U P A 1
H13B H 0.187099 0.658064 -0.013345 0.075 Uiso 0.664(6) 1 calc R U P A 1
C14 C 0.2206(2) 0.6138(3) 0.0722(3) 0.0454(10) Uani 0.664(6) 1 d . U P A 1
C15 C 0.3611(2) 0.6059(3) 0.0684(3) 0.0413(12) Uani 0.664(6) 1 d . U P A 1
H15A H 0.375016 0.581172 0.044519 0.062 Uiso 0.664(6) 1 calc R U P A 1
H15B H 0.385568 0.601152 0.112365 0.062 Uiso 0.664(6) 1 calc R U P A 1
H15C H 0.359954 0.648909 0.056808 0.062 Uiso 0.664(6) 1 calc R U P A 1
C16 C 0.3103(3) 0.5173(3) 0.0706(3) 0.0547(13) Uani 0.664(6) 1 d . U P A 1
H16A H 0.334648 0.499190 0.054657 0.082 Uiso 0.664(6) 1 calc R U P A 1
H16B H 0.274211 0.496940 0.051942 0.082 Uiso 0.664(6) 1 calc R U P A 1
H16C H 0.326916 0.512129 0.115415 0.082 Uiso 0.664(6) 1 calc R U P A 1
C17 C 0.2010(2) 0.6722(3) 0.0926(3) 0.0661(16) Uani 0.664(6) 1 d . U P A 1
H17A H 0.161698 0.668300 0.082728 0.099 Uiso 0.664(6) 1 calc R U P A 1
H17B H 0.206200 0.707611 0.070952 0.099 Uiso 0.664(6) 1 calc R U P A 1
H17C H 0.222638 0.677838 0.137081 0.099 Uiso 0.664(6) 1 calc R U P A 1
C18 C 0.2073(2) 0.5550(3) 0.0960(3) 0.0683(14) Uani 0.664(6) 1 d . U P A 1
H18A H 0.167733 0.554073 0.085610 0.102 Uiso 0.664(6) 1 calc R U P A 1
H18B H 0.229035 0.552911 0.140731 0.102 Uiso 0.664(6) 1 calc R U P A 1
H18C H 0.216390 0.520096 0.076862 0.102 Uiso 0.664(6) 1 calc R U P A 1
N2A N 0.27960(7) 0.62157(8) 0.08901(8) 0.0349(4) Uani 0.336(6) 1 d D U P A 2
C10A C 0.302(2) 0.584(2) 0.055(2) 0.0370(18) Uani 0.336(6) 1 d . U P A 2
C11A C 0.2620(5) 0.5657(5) -0.0058(5) 0.064(2) Uani 0.336(6) 1 d . U P A 2
H11C H 0.278599 0.534945 -0.022701 0.077 Uiso 0.336(6) 1 calc R U P A 2
H11D H 0.251095 0.601578 -0.033557 0.077 Uiso 0.336(6) 1 calc R U P A 2
C12A C 0.2077(4) 0.5369(6) -0.0018(5) 0.073(2) Uani 0.336(6) 1 d . U P A 2
H12C H 0.218161 0.501218 0.026113 0.088 Uiso 0.336(6) 1 calc R U P A 2
H12D H 0.179698 0.523969 -0.043000 0.088 Uiso 0.336(6) 1 calc R U P A 2
C13A C 0.1823(4) 0.5951(6) 0.0266(5) 0.062(2) Uani 0.336(6) 1 d . U P A 2
H13C H 0.176649 0.632577 0.001704 0.074 Uiso 0.336(6) 1 calc R U P A 2
H13D H 0.146523 0.583148 0.025772 0.074 Uiso 0.336(6) 1 calc R U P A 2
C14A C 0.2248(5) 0.6056(6) 0.0911(4) 0.0411(16) Uani 0.336(6) 1 d . U P A 2
C15A C 0.3473(5) 0.6245(6) 0.0523(5) 0.044(2) Uani 0.336(6) 1 d . U P A 2
H15D H 0.363682 0.603996 0.028385 0.067 Uiso 0.336(6) 1 calc R U P A 2
H15E H 0.376072 0.632194 0.094145 0.067 Uiso 0.336(6) 1 calc R U P A 2
H15F H 0.331011 0.663437 0.032686 0.067 Uiso 0.336(6) 1 calc R U P A 2
C16A C 0.3266(5) 0.5244(5) 0.0967(5) 0.053(2) Uani 0.336(6) 1 d . U P A 2
H16D H 0.343453 0.497756 0.077192 0.080 Uiso 0.336(6) 1 calc R U P A 2
H16E H 0.296690 0.502485 0.100818 0.080 Uiso 0.336(6) 1 calc R U P A 2
H16F H 0.354670 0.536638 0.137499 0.080 Uiso 0.336(6) 1 calc R U P A 2
C17A C 0.2094(4) 0.6519(5) 0.1238(5) 0.055(2) Uani 0.336(6) 1 d . U P A 2
H17D H 0.169384 0.650146 0.110636 0.082 Uiso 0.336(6) 1 calc R U P A 2
H17E H 0.219370 0.692309 0.114551 0.082 Uiso 0.336(6) 1 calc R U P A 2
H17F H 0.229049 0.644285 0.168144 0.082 Uiso 0.336(6) 1 calc R U P A 2
C18A C 0.2292(4) 0.5579(6) 0.1343(6) 0.070(3) Uani 0.336(6) 1 d . U P A 2
H18D H 0.193717 0.553577 0.136138 0.105 Uiso 0.336(6) 1 calc R U P A 2
H18E H 0.258137 0.568533 0.175132 0.105 Uiso 0.336(6) 1 calc R U P A 2
H18F H 0.238611 0.519306 0.120779 0.105 Uiso 0.336(6) 1 calc R U P A 2
C19 C 0.51820(7) 0.79215(8) 0.13789(8) 0.0196(4) Uani 1 1 d . . . . .
C20 C 0.52709(8) 0.77282(9) 0.08185(9) 0.0272(4) Uani 1 1 d . . . . .
H20A H 0.491310 0.759234 0.048595 0.033 Uiso 1 1 calc R U . . .
H20B H 0.539732 0.808635 0.066550 0.033 Uiso 1 1 calc R U . . .
C21 C 0.56921(9) 0.72171(9) 0.09642(9) 0.0298(4) Uani 1 1 d . . . . .
H21A H 0.606124 0.736057 0.126670 0.036 Uiso 1 1 calc R U . . .
H21B H 0.571854 0.709207 0.058538 0.036 Uiso 1 1 calc R U . . .
C22 C 0.55100(8) 0.66763(9) 0.12271(9) 0.0251(4) Uani 1 1 d . . . . .
H22A H 0.579100 0.634881 0.133592 0.030 Uiso 1 1 calc R U . . .
H22B H 0.515711 0.651432 0.090653 0.030 Uiso 1 1 calc R U . . .
C23 C 0.54311(7) 0.68420(8) 0.17998(8) 0.0185(3) Uani 1 1 d . . . . .
C24 C 0.46758(8) 0.83436(9) 0.11477(9) 0.0269(4) Uani 1 1 d . . . . .
H24A H 0.472927 0.868209 0.091493 0.040 Uiso 1 1 calc R U . . .
H24B H 0.463018 0.850562 0.149964 0.040 Uiso 1 1 calc R U . . .
H24C H 0.434433 0.811269 0.088080 0.040 Uiso 1 1 calc R U . . .
C25 C 0.56786(8) 0.82959(8) 0.18306(9) 0.0255(4) Uani 1 1 d . . . . .
H25A H 0.570468 0.867667 0.163256 0.038 Uiso 1 1 calc R U . . .
H25B H 0.601931 0.805910 0.194889 0.038 Uiso 1 1 calc R U . . .
H25C H 0.562843 0.839046 0.219814 0.038 Uiso 1 1 calc R U . . .
C26 C 0.51522(8) 0.62998(8) 0.19461(9) 0.0241(4) Uani 1 1 d . . . . .
H26A H 0.537459 0.593127 0.199685 0.036 Uiso 1 1 calc R U . . .
H26B H 0.478207 0.623952 0.160796 0.036 Uiso 1 1 calc R U . . .
H26C H 0.512097 0.638092 0.232742 0.036 Uiso 1 1 calc R U . . .
C27 C 0.59985(8) 0.69257(9) 0.23643(9) 0.0273(4) Uani 1 1 d . . . . .
H27A H 0.618156 0.652832 0.248911 0.041 Uiso 1 1 calc R U . . .
H27B H 0.594346 0.710234 0.270483 0.041 Uiso 1 1 calc R U . . .
H27C H 0.623001 0.719955 0.225650 0.041 Uiso 1 1 calc R U . . .
C28 C 0.43591(8) 0.90769(9) 0.39572(8) 0.0245(4) Uani 1 1 d . . . . .
C29 C 0.44225(9) 0.97736(9) 0.39691(9) 0.0314(5) Uani 1 1 d . . . . .
H29A H 0.419117 0.993657 0.355205 0.038 Uiso 1 1 calc R U . . .
H29B H 0.428324 0.994850 0.425096 0.038 Uiso 1 1 calc R U . . .
C30 C 0.50149(9) 0.99782(9) 0.41740(9) 0.0325(5) Uani 1 1 d . . . . .
H30A H 0.524339 0.985431 0.460640 0.039 Uiso 1 1 calc R U . . .
H30B H 0.502906 1.042868 0.415028 0.039 Uiso 1 1 calc R U . . .
C31 C 0.52428(9) 0.96906(9) 0.37626(9) 0.0309(4) Uani 1 1 d . . . . .
H31A H 0.563313 0.981763 0.390591 0.037 Uiso 1 1 calc R U . . .
H31B H 0.503015 0.984301 0.333717 0.037 Uiso 1 1 calc R U . . .
C32 C 0.52130(7) 0.89904(8) 0.37603(8) 0.0220(4) Uani 1 1 d . . . . .
C33 C 0.37425(9) 0.89261(11) 0.36199(10) 0.0384(5) Uani 1 1 d . . . . .
H33A H 0.354416 0.914032 0.381744 0.058 Uiso 1 1 calc R U . . .
H33B H 0.369018 0.848488 0.363617 0.058 Uiso 1 1 calc R U . . .
H33C H 0.359781 0.905646 0.318976 0.058 Uiso 1 1 calc R U . . .
C34 C 0.45670(9) 0.88248(9) 0.46152(9) 0.0316(5) Uani 1 1 d . . . . .
H34A H 0.431697 0.895581 0.478814 0.047 Uiso 1 1 calc R U . . .
H34B H 0.494022 0.898037 0.487153 0.047 Uiso 1 1 calc R U . . .
H34C H 0.457609 0.837781 0.460473 0.047 Uiso 1 1 calc R U . . .
C35 C 0.53536(8) 0.87578(9) 0.32518(9) 0.0271(4) Uani 1 1 d . . . . .
H35A H 0.571621 0.891587 0.331841 0.041 Uiso 1 1 calc R U . . .
H35B H 0.507131 0.889766 0.285160 0.041 Uiso 1 1 calc R U . . .
H35C H 0.536338 0.831047 0.325908 0.041 Uiso 1 1 calc R U . . .
C36 C 0.56549(8) 0.87318(10) 0.43711(9) 0.0313(4) Uani 1 1 d . . . . .
H36A H 0.602412 0.881481 0.440257 0.047 Uiso 1 1 calc R U . . .
H36B H 0.560344 0.828995 0.438363 0.047 Uiso 1 1 calc R U . . .
H36C H 0.561840 0.892599 0.471574 0.047 Uiso 1 1 calc R U . . .
C37 C 0.32059(8) 0.95043(8) 0.12662(8) 0.0233(4) Uani 1 1 d . . . . .
C38 C 0.28620(9) 1.00868(9) 0.11634(10) 0.0340(5) Uani 1 1 d . . . . .
H38A H 0.283365 1.018844 0.154670 0.041 Uiso 1 1 calc R U . . .
H38B H 0.305480 1.042827 0.107175 0.041 Uiso 1 1 calc R U . . .
C39 C 0.22840(9) 1.00251(10) 0.06410(11) 0.0381(5) Uani 1 1 d . . . . .
H39A H 0.207251 1.040562 0.060184 0.046 Uiso 1 1 calc R U . . .
H39B H 0.230616 0.995555 0.024873 0.046 Uiso 1 1 calc R U . . .
C40 C 0.19938(8) 0.94928(10) 0.07730(10) 0.0324(5) Uani 1 1 d . . . . .
H40A H 0.162238 0.944405 0.042362 0.039 Uiso 1 1 calc R U . . .
H40B H 0.194205 0.958731 0.114382 0.039 Uiso 1 1 calc R U . . .
C41 C 0.23088(7) 0.88885(9) 0.08755(8) 0.0228(4) Uani 1 1 d . . . . .
C42 C 0.37251(8) 0.95758(9) 0.18803(10) 0.0330(5) Uani 1 1 d . . . . .
H42A H 0.391383 0.995742 0.187732 0.050 Uiso 1 1 calc R U . . .
H42B H 0.397487 0.923066 0.193777 0.050 Uiso 1 1 calc R U . . .
H42C H 0.361818 0.958485 0.221790 0.050 Uiso 1 1 calc R U . . .
C43 C 0.33947(9) 0.94339(10) 0.07555(10) 0.0332(5) Uani 1 1 d . . . . .
H43A H 0.363154 0.977943 0.077061 0.050 Uiso 1 1 calc R U . . .
H43B H 0.306980 0.942492 0.035380 0.050 Uiso 1 1 calc R U . . .
H43C H 0.360280 0.905253 0.081688 0.050 Uiso 1 1 calc R U . . .
C44 C 0.20537(8) 0.84438(10) 0.11618(10) 0.0325(5) Uani 1 1 d . . . . .
H44A H 0.165907 0.839311 0.088610 0.049 Uiso 1 1 calc R U . . .
H44B H 0.209743 0.860448 0.155830 0.049 Uiso 1 1 calc R U . . .
H44C H 0.224042 0.804787 0.122505 0.049 Uiso 1 1 calc R U . . .
C45 C 0.22342(9) 0.86214(11) 0.02565(9) 0.0344(5) Uani 1 1 d . . . . .
H45A H 0.184506 0.851125 0.000928 0.052 Uiso 1 1 calc R U . . .
H45B H 0.246580 0.825678 0.033047 0.052 Uiso 1 1 calc R U . . .
H45C H 0.234412 0.892614 0.003530 0.052 Uiso 1 1 calc R U . . .
C46 C 0.45656(8) 0.53804(8) 0.33662(8) 0.0211(4) Uani 1 1 d . . . . .
C47 C 0.46760(8) 0.50261(8) 0.39547(9) 0.0254(4) Uani 1 1 d . . . . .
H47A H 0.442399 0.517678 0.412301 0.030 Uiso 1 1 calc R U . . .
H47B H 0.459346 0.458862 0.385256 0.030 Uiso 1 1 calc R U . . .
C48 C 0.52708(8) 0.50908(9) 0.44423(9) 0.0290(4) Uani 1 1 d . . . . .
H48A H 0.552644 0.492463 0.428601 0.035 Uiso 1 1 calc R U . . .
H48B H 0.532468 0.485894 0.481539 0.035 Uiso 1 1 calc R U . . .
C49 C 0.53934(8) 0.57630(9) 0.45991(8) 0.0277(4) Uani 1 1 d . . . . .
H49A H 0.578235 0.580732 0.491234 0.033 Uiso 1 1 calc R U . . .
H49B H 0.515223 0.591588 0.478071 0.033 Uiso 1 1 calc R U . . .
C50 C 0.53019(7) 0.61551(8) 0.40361(8) 0.0209(4) Uani 1 1 d . . . . .
C51 C 0.39382(8) 0.53840(9) 0.29622(9) 0.0300(4) Uani 1 1 d . . . . .
H51A H 0.380113 0.496303 0.288420 0.045 Uiso 1 1 calc R U . . .
H51B H 0.385646 0.558575 0.257027 0.045 Uiso 1 1 calc R U . . .
H51C H 0.375617 0.560536 0.317375 0.045 Uiso 1 1 calc R U . . .
C52 C 0.48286(9) 0.50489(9) 0.30007(9) 0.0305(4) Uani 1 1 d . . . . .
H52A H 0.464100 0.465740 0.285073 0.046 Uiso 1 1 calc R U . . .
H52B H 0.522192 0.497658 0.326839 0.046 Uiso 1 1 calc R U . . .
H52C H 0.479052 0.530154 0.265033 0.046 Uiso 1 1 calc R U . . .
C53 C 0.53139(8) 0.68243(9) 0.42189(9) 0.0279(4) Uani 1 1 d . . . . .
H53A H 0.566188 0.690969 0.458282 0.042 Uiso 1 1 calc R U . . .
H53B H 0.500169 0.690659 0.431280 0.042 Uiso 1 1 calc R U . . .
H53C H 0.528591 0.708597 0.387816 0.042 Uiso 1 1 calc R U . . .
C54 C 0.57812(8) 0.60617(9) 0.38612(9) 0.0285(4) Uani 1 1 d . . . . .
H54A H 0.613135 0.617490 0.420997 0.043 Uiso 1 1 calc R U . . .
H54B H 0.572168 0.631855 0.350616 0.043 Uiso 1 1 calc R U . . .
H54C H 0.579569 0.563204 0.375624 0.043 Uiso 1 1 calc R U . . .
C55 C 0.20120(10) 0.44307(10) 0.33975(12) 0.0382(5) Uani 1 1 d . . . . .
C56 C 0.21250(10) 0.48399(11) 0.29543(13) 0.0478(6) Uani 1 1 d . . . . .
H56A H 0.184122 0.475959 0.252920 0.057 Uiso 1 1 calc R U . . .
H56B H 0.208950 0.527216 0.305088 0.057 Uiso 1 1 calc R U . . .
C57 C 0.26963(10) 0.47416(11) 0.29850(12) 0.0458(6) Uani 1 1 d . . . . .
H57A H 0.274039 0.499946 0.267393 0.055 Uiso 1 1 calc R U . . .
H57B H 0.298541 0.485831 0.339675 0.055 Uiso 1 1 calc R U . . .
C58 C 0.27583(10) 0.40737(11) 0.28625(11) 0.0412(6) Uani 1 1 d . . . . .
H58A H 0.313236 0.400660 0.289085 0.049 Uiso 1 1 calc R U . . .
H58B H 0.248479 0.397122 0.243826 0.049 Uiso 1 1 calc R U . . .
C59 C 0.26748(8) 0.36473(9) 0.33125(10) 0.0293(4) Uani 1 1 d . . . . .
C60 C 0.13849(11) 0.44646(11) 0.32025(16) 0.0621(9) Uani 1 1 d . . . . .
H60A H 0.126919 0.489314 0.316121 0.093 Uiso 1 1 calc R U . . .
H60B H 0.130244 0.426619 0.351514 0.093 Uiso 1 1 calc R U . . .
H60C H 0.118425 0.425616 0.280717 0.093 Uiso 1 1 calc R U . . .
C61 C 0.23238(16) 0.46717(13) 0.40545(14) 0.0703(10) Uani 1 1 d . . . . .
H61A H 0.217585 0.507239 0.408504 0.105 Uiso 1 1 calc R U . . .
H61B H 0.271799 0.471018 0.415935 0.105 Uiso 1 1 calc R U . . .
H61C H 0.227738 0.438709 0.434042 0.105 Uiso 1 1 calc R U . . .
C62 C 0.26371(11) 0.29959(11) 0.30717(15) 0.0532(7) Uani 1 1 d . . . . .
H62A H 0.296285 0.290825 0.300398 0.080 Uiso 1 1 calc R U . . .
H62B H 0.230169 0.295339 0.268269 0.080 Uiso 1 1 calc R U . . .
H62C H 0.262256 0.270805 0.337394 0.080 Uiso 1 1 calc R U . . .
C63 C 0.31807(10) 0.36727(13) 0.39407(12) 0.0523(7) Uani 1 1 d . . . . .
H63A H 0.350446 0.351223 0.390397 0.078 Uiso 1 1 calc R U . . .
H63B H 0.311113 0.342551 0.423651 0.078 Uiso 1 1 calc R U . . .
H63C H 0.325028 0.409673 0.408386 0.078 Uiso 1 1 calc R U . . .
C64 C -0.04103(8) 0.17506(9) 0.14135(8) 0.0253(4) Uani 1 1 d . . . . .
C65 C -0.05258(9) 0.15229(10) 0.07698(9) 0.0346(5) Uani 1 1 d . . . . .
H65A H -0.019939 0.129433 0.079452 0.042 Uiso 1 1 calc R U . . .
H65B H -0.084390 0.123810 0.062184 0.042 Uiso 1 1 calc R U . . .
C66 C -0.06525(10) 0.20423(11) 0.03088(10) 0.0429(6) Uani 1 1 d . . . . .
H66A H -0.071277 0.187825 -0.009676 0.051 Uiso 1 1 calc R U . . .
H66B H -0.099291 0.225811 0.025879 0.051 Uiso 1 1 calc R U . . .
C67 C -0.01646(11) 0.24819(12) 0.05473(10) 0.0457(6) Uani 1 1 d . . . . .
H67A H -0.024368 0.282160 0.025065 0.055 Uiso 1 1 calc R U . . .
H67B H 0.016837 0.226565 0.057488 0.055 Uiso 1 1 calc R U . . .
C68 C -0.00438(9) 0.27456(9) 0.11835(9) 0.0315(5) Uani 1 1 d . . . . .
C69 C -0.01728(10) 0.12078(10) 0.18522(10) 0.0396(5) Uani 1 1 d . . . . .
H69A H -0.042134 0.085655 0.169339 0.059 Uiso 1 1 calc R U . . .
H69B H -0.013769 0.131764 0.226000 0.059 Uiso 1 1 calc R U . . .
H69C H 0.019238 0.110243 0.188343 0.059 Uiso 1 1 calc R U . . .
C70 C -0.09531(9) 0.19318(12) 0.14289(12) 0.0460(6) Uani 1 1 d . . . . .
H70A H -0.119252 0.157237 0.134398 0.069 Uiso 1 1 calc R U . . .
H70B H -0.114040 0.224473 0.111630 0.069 Uiso 1 1 calc R U . . .
H70C H -0.087386 0.209414 0.183644 0.069 Uiso 1 1 calc R U . . .
C71 C 0.05074(10) 0.30848(12) 0.14301(11) 0.0521(7) Uani 1 1 d . . . . .
H71A H 0.049637 0.338697 0.112655 0.078 Uiso 1 1 calc R U . . .
H71B H 0.080688 0.279303 0.150738 0.078 Uiso 1 1 calc R U . . .
H71C H 0.057296 0.329221 0.181471 0.078 Uiso 1 1 calc R U . . .
C72 C -0.04880(11) 0.32117(11) 0.11205(12) 0.0518(7) Uani 1 1 d . . . . .
H72A H -0.047036 0.355901 0.087471 0.078 Uiso 1 1 calc R U . . .
H72B H -0.042452 0.335460 0.152978 0.078 Uiso 1 1 calc R U . . .
H72C H -0.085396 0.302057 0.091665 0.078 Uiso 1 1 calc R U . . .
C73 C 0.03434(8) 0.03234(9) 0.37763(9) 0.0276(4) Uani 1 1 d . . . . .
C74 C -0.01559(9) -0.00660(10) 0.33765(11) 0.0377(5) Uani 1 1 d . . . . .
H74A H -0.027495 0.003895 0.293866 0.045 Uiso 1 1 calc R U . . .
H74B H -0.004723 -0.050182 0.343247 0.045 Uiso 1 1 calc R U . . .
C75 C -0.06394(10) 0.00268(11) 0.35331(13) 0.0469(6) Uani 1 1 d . . . . .
H75A H -0.053215 -0.009888 0.396342 0.056 Uiso 1 1 calc R U . . .
H75B H -0.095825 -0.022540 0.325862 0.056 Uiso 1 1 calc R U . . .
C76 C -0.07983(9) 0.06997(11) 0.34505(13) 0.0459(6) Uani 1 1 d . . . . .
H76A H -0.111037 0.076500 0.355534 0.055 Uiso 1 1 calc R U . . .
H76B H -0.092557 0.081286 0.301324 0.055 Uiso 1 1 calc R U . . .
C77 C -0.03136(9) 0.11180(10) 0.38551(10) 0.0328(5) Uani 1 1 d . . . . .
C78 C 0.07655(9) 0.02801(10) 0.35152(11) 0.0369(5) Uani 1 1 d . . . . .
H78A H 0.085477 -0.014962 0.348991 0.055 Uiso 1 1 calc R U . . .
H78B H 0.110292 0.050015 0.378507 0.055 Uiso 1 1 calc R U . . .
H78C H 0.060945 0.046195 0.310336 0.055 Uiso 1 1 calc R U . . .
C79 C 0.06286(10) 0.00571(10) 0.44324(10) 0.0424(6) Uani 1 1 d . . . . .
H79A H 0.079146 -0.034022 0.442160 0.064 Uiso 1 1 calc R U . . .
H79B H 0.035513 0.000618 0.459327 0.064 Uiso 1 1 calc R U . . .
H79C H 0.092058 0.033608 0.469933 0.064 Uiso 1 1 calc R U . . .
C80 C -0.04799(10) 0.17755(11) 0.36528(13) 0.0461(6) Uani 1 1 d . . . . .
H80A H -0.083448 0.186440 0.365806 0.069 Uiso 1 1 calc R U . . .
H80B H -0.051683 0.183222 0.323511 0.069 Uiso 1 1 calc R U . . .
H80C H -0.019551 0.205282 0.393507 0.069 Uiso 1 1 calc R U . . .
C81 C -0.02065(12) 0.10718(12) 0.45312(12) 0.0519(7) Uani 1 1 d . . . . .
H81A H -0.051952 0.124893 0.457878 0.078 Uiso 1 1 calc R U . . .
H81B H 0.013255 0.129510 0.479042 0.078 Uiso 1 1 calc R U . . .
H81C H -0.016405 0.064190 0.465583 0.078 Uiso 1 1 calc R U . . .
C82 C 0.27721(8) 0.24819(10) 0.56663(9) 0.0335(5) Uani 1 1 d . . . . .
C83 C 0.32433(9) 0.20704(13) 0.61050(10) 0.0481(6) Uani 1 1 d . . . . .
H83A H 0.333748 0.177170 0.585932 0.058 Uiso 1 1 calc R U . . .
H83B H 0.357511 0.232469 0.633617 0.058 Uiso 1 1 calc R U . . .
C84 C 0.31003(10) 0.17306(14) 0.65551(11) 0.0532(7) Uani 1 1 d . . . . .
H84A H 0.303248 0.202327 0.682580 0.064 Uiso 1 1 calc R U . . .
H84B H 0.341140 0.146171 0.681570 0.064 Uiso 1 1 calc R U . . .
C85 C 0.25867(12) 0.13531(12) 0.61999(11) 0.0521(7) Uani 1 1 d . . . . .
H85A H 0.248817 0.113077 0.649348 0.063 Uiso 1 1 calc R U . . .
H85B H 0.266629 0.104681 0.594911 0.063 Uiso 1 1 calc R U . . .
C86 C 0.20942(10) 0.17456(11) 0.57773(9) 0.0403(5) Uani 1 1 d . . . . .
C87 C 0.29190(10) 0.26886(14) 0.51538(11) 0.0549(7) Uani 1 1 d . . . . .
H87A H 0.328594 0.287940 0.533534 0.082 Uiso 1 1 calc R U . . .
H87B H 0.264352 0.298445 0.488960 0.082 Uiso 1 1 calc R U . . .
H87C H 0.292180 0.233444 0.490799 0.082 Uiso 1 1 calc R U . . .
C88 C 0.27367(11) 0.30556(12) 0.60092(13) 0.0533(7) Uani 1 1 d . . . . .
H88A H 0.307613 0.329588 0.613296 0.080 Uiso 1 1 calc R U . . .
H88B H 0.269366 0.293649 0.637560 0.080 Uiso 1 1 calc R U . . .
H88C H 0.241759 0.330126 0.573820 0.080 Uiso 1 1 calc R U . . .
C89 C 0.16355(14) 0.13091(15) 0.53620(12) 0.0787(12) Uani 1 1 d . . . . .
H89A H 0.157577 0.099570 0.561520 0.118 Uiso 1 1 calc R U . . .
H89B H 0.174546 0.111389 0.506901 0.118 Uiso 1 1 calc R U . . .
H89C H 0.129211 0.153900 0.513666 0.118 Uiso 1 1 calc R U . . .
C90 C 0.18668(11) 0.21071(16) 0.61543(13) 0.0627(8) Uani 1 1 d . . . . .
H90A H 0.170047 0.182561 0.633979 0.094 Uiso 1 1 calc R U . . .
H90B H 0.158519 0.239503 0.588553 0.094 Uiso 1 1 calc R U . . .
H90C H 0.216869 0.233279 0.647974 0.094 Uiso 1 1 calc R U . . .
N11 N 0.2084(8) 0.1077(9) 0.3077(6) 0.0258(17) Uani 0.519(3) 1 d . U P B 1
C91 C 0.2496(4) 0.0715(5) 0.3456(4) 0.0376(15) Uani 0.519(3) 1 d . U P B 1
C92 C 0.3036(2) 0.0753(3) 0.3378(2) 0.0501(12) Uani 0.519(3) 1 d . U P B 1
H92A H 0.319553 0.116681 0.349433 0.060 Uiso 0.519(3) 1 calc R U P B 1
H92B H 0.330736 0.045705 0.365995 0.060 Uiso 0.519(3) 1 calc R U P B 1
C93 C 0.29378(19) 0.0618(2) 0.2721(2) 0.0419(11) Uani 0.519(3) 1 d . U P B 1
H93A H 0.278950 0.019941 0.260268 0.050 Uiso 0.519(3) 1 calc R U P B 1
H93B H 0.329048 0.064718 0.268763 0.050 Uiso 0.519(3) 1 calc R U P B 1
C94 C 0.2521(2) 0.1087(3) 0.2293(3) 0.0348(11) Uani 0.519(3) 1 d . U P B 1
H94A H 0.267735 0.150293 0.240560 0.042 Uiso 0.519(3) 1 calc R U P B 1
H94B H 0.245203 0.100797 0.186262 0.042 Uiso 0.519(3) 1 calc R U P B 1
C95 C 0.1977(4) 0.1050(4) 0.2342(4) 0.0256(13) Uani 0.519(3) 1 d . U P B 1
C96 C 0.2629(5) 0.0979(5) 0.4108(5) 0.063(3) Uani 0.519(3) 1 d . U P B 1
H96A H 0.294784 0.076186 0.442104 0.094 Uiso 0.519(3) 1 calc R U P B 1
H96B H 0.230766 0.092445 0.419155 0.094 Uiso 0.519(3) 1 calc R U P B 1
H96C H 0.271631 0.141428 0.411990 0.094 Uiso 0.519(3) 1 calc R U P B 1
C97 C 0.2307(3) 0.0043(3) 0.3390(3) 0.0609(15) Uani 0.519(3) 1 d . U P B 1
H97A H 0.257565 -0.019488 0.373519 0.091 Uiso 0.519(3) 1 calc R U P B 1
H97B H 0.228033 -0.012251 0.300247 0.091 Uiso 0.519(3) 1 calc R U P B 1
H97C H 0.194354 0.002047 0.339101 0.091 Uiso 0.519(3) 1 calc R U P B 1
C98 C 0.16093(18) 0.1583(2) 0.19836(18) 0.0353(10) Uani 0.519(3) 1 d . U P B 1
H98A H 0.155274 0.156765 0.155554 0.053 Uiso 0.519(3) 1 calc R U P B 1
H98B H 0.178847 0.196935 0.217052 0.053 Uiso 0.519(3) 1 calc R U P B 1
H98C H 0.125083 0.155392 0.199512 0.053 Uiso 0.519(3) 1 calc R U P B 1
C99 C 0.1642(2) 0.0476(2) 0.2019(3) 0.0539(14) Uani 0.519(3) 1 d . U P B 1
H99A H 0.152643 0.050489 0.157573 0.081 Uiso 0.519(3) 1 calc R U P B 1
H99B H 0.131350 0.044651 0.209445 0.081 Uiso 0.519(3) 1 calc R U P B 1
H99C H 0.187216 0.011200 0.218295 0.081 Uiso 0.519(3) 1 calc R U P B 1
N11A N 0.2087(8) 0.1106(9) 0.2992(7) 0.0246(16) Uani 0.481(3) 1 d . U P B 2
C91A C 0.1959(5) 0.0934(5) 0.2440(5) 0.0337(16) Uani 0.481(3) 1 d . U P B 2
C92A C 0.2018(2) 0.0249(2) 0.2357(3) 0.0462(12) Uani 0.481(3) 1 d . U P B 2
H92C H 0.170366 0.003483 0.237987 0.055 Uiso 0.481(3) 1 calc R U P B 2
H92D H 0.198754 0.018029 0.193901 0.055 Uiso 0.481(3) 1 calc R U P B 2
C93A C 0.2535(3) -0.0032(3) 0.2805(3) 0.0575(14) Uani 0.481(3) 1 d . U P B 2
H93C H 0.284811 0.012128 0.273421 0.069 Uiso 0.481(3) 1 calc R U P B 2
H93D H 0.251395 -0.047978 0.274627 0.069 Uiso 0.481(3) 1 calc R U P B 2
C94A C 0.2640(3) 0.0120(3) 0.3478(3) 0.0558(15) Uani 0.481(3) 1 d . U P B 2
H94C H 0.236587 -0.010114 0.357113 0.067 Uiso 0.481(3) 1 calc R U P B 2
H94D H 0.301295 -0.002853 0.376523 0.067 Uiso 0.481(3) 1 calc R U P B 2
C95A C 0.2602(4) 0.0804(5) 0.3585(4) 0.0351(16) Uani 0.481(3) 1 d . U P B 2
C96A C 0.1358(3) 0.1090(4) 0.2040(2) 0.069(2) Uani 0.481(3) 1 d . U P B 2
H96D H 0.123972 0.090708 0.163198 0.104 Uiso 0.481(3) 1 calc R U P B 2
H96E H 0.131562 0.153468 0.199892 0.104 Uiso 0.481(3) 1 calc R U P B 2
H96F H 0.113026 0.093004 0.222939 0.104 Uiso 0.481(3) 1 calc R U P B 2
C97A C 0.2322(4) 0.1274(4) 0.2202(4) 0.0614(19) Uani 0.481(3) 1 d . U P B 2
H97D H 0.216525 0.122865 0.175442 0.092 Uiso 0.481(3) 1 calc R U P B 2
H97E H 0.269681 0.110281 0.239291 0.092 Uiso 0.481(3) 1 calc R U P B 2
H97F H 0.233674 0.170776 0.230714 0.092 Uiso 0.481(3) 1 calc R U P B 2
C98A C 0.2521(5) 0.0829(5) 0.4161(6) 0.0430(19) Uani 0.481(3) 1 d . U P B 2
H98D H 0.281904 0.060239 0.449010 0.064 Uiso 0.481(3) 1 calc R U P B 2
H98E H 0.216353 0.064610 0.408146 0.064 Uiso 0.481(3) 1 calc R U P B 2
H98F H 0.252809 0.125543 0.428721 0.064 Uiso 0.481(3) 1 calc R U P B 2
C99A C 0.3135(2) 0.1112(4) 0.3676(3) 0.0657(17) Uani 0.481(3) 1 d . U P B 2
H99D H 0.344635 0.092460 0.402499 0.099 Uiso 0.481(3) 1 calc R U P B 2
H99E H 0.311642 0.154746 0.375807 0.099 Uiso 0.481(3) 1 calc R U P B 2
H99F H 0.318819 0.106419 0.330307 0.099 Uiso 0.481(3) 1 calc R U P B 2
C100 C 0.04312(8) 0.40672(9) 0.44309(9) 0.0289(4) Uani 1 1 d . . . . .
C101 C -0.00032(10) 0.41389(13) 0.46661(11) 0.0489(6) Uani 1 1 d . . . . .
H10A H -0.006929 0.373665 0.480786 0.059 Uiso 1 1 calc R U . . .
H10B H 0.014111 0.441745 0.502484 0.059 Uiso 1 1 calc R U . . .
C102 C -0.05435(10) 0.43851(16) 0.41900(14) 0.0667(9) Uani 1 1 d . . . . .
H10C H -0.048952 0.480501 0.407513 0.080 Uiso 1 1 calc R U . . .
H10D H -0.081571 0.440162 0.436140 0.080 Uiso 1 1 calc R U . . .
C103 C -0.07628(9) 0.39785(12) 0.36227(12) 0.0446(6) Uani 1 1 d . . . . .
H10E H -0.110975 0.415635 0.330596 0.054 Uiso 1 1 calc R U . . .
H10F H -0.085153 0.357150 0.373325 0.054 Uiso 1 1 calc R U . . .
C104 C -0.03495(8) 0.39025(9) 0.33516(9) 0.0239(4) Uani 1 1 d . . . . .
C105 C 0.09140(12) 0.36994(13) 0.49063(11) 0.0603(8) Uani 1 1 d . . . . .
H10G H 0.106259 0.391035 0.530376 0.090 Uiso 1 1 calc R U . . .
H10H H 0.120514 0.365952 0.476983 0.090 Uiso 1 1 calc R U . . .
H10I H 0.078354 0.329273 0.494961 0.090 Uiso 1 1 calc R U . . .
C106 C 0.06694(11) 0.46889(12) 0.43887(12) 0.0500(6) Uani 1 1 d . . . . .
H10J H 0.086543 0.486406 0.480176 0.075 Uiso 1 1 calc R U . . .
H10K H 0.036787 0.496224 0.413041 0.075 Uiso 1 1 calc R U . . .
H10L H 0.092768 0.463911 0.420690 0.075 Uiso 1 1 calc R U . . .
C107 C -0.05646(9) 0.33879(11) 0.28784(10) 0.0370(5) Uani 1 1 d . . . . .
H10M H -0.093896 0.348740 0.256731 0.055 Uiso 1 1 calc R U . . .
H10N H -0.057352 0.300617 0.308484 0.055 Uiso 1 1 calc R U . . .
H10O H -0.031938 0.334007 0.267956 0.055 Uiso 1 1 calc R U . . .
C108 C -0.03275(12) 0.44783(12) 0.30095(13) 0.0570(7) Uani 1 1 d . . . . .
H10P H -0.068921 0.454604 0.265935 0.085 Uiso 1 1 calc R U . . .
H10Q H -0.004543 0.442992 0.286059 0.085 Uiso 1 1 calc R U . . .
H10R H -0.023362 0.482902 0.328871 0.085 Uiso 1 1 calc R U . . .

loop_
_atom_site_aniso_label
_atom_site_aniso_U_11
_atom_site_aniso_U_22
_atom_site_aniso_U_33
_atom_site_aniso_U_23
_atom_site_aniso_U_13
_atom_site_aniso_U_12
Mo1 0.01241(7) 0.01404(7) 0.01472(7) -0.00063(5) 0.00616(5) -0.00023(5)
Mo2 0.01154(7) 0.01540(7) 0.01619(7) -0.00162(5) 0.00547(5) 0.00004(5)
Ga1 0.01673(9) 0.02390(10) 0.01977(9) 0.00152(8) 0.01031(8) -0.00131(8)
Ga2 0.01529(9) 0.02123(10) 0.02259(10) -0.00580(8) 0.00723(8) -0.00362(8)
Ga3 0.01345(9) 0.01544(9) 0.01629(9) -0.00156(7) 0.00710(7) -0.00046(7)
Ga4 0.01657(9) 0.01519(9) 0.01491(9) -0.00173(7) 0.00686(7) 0.00025(7)
Ga5 0.01433(9) 0.01692(9) 0.01709(9) 0.00063(7) 0.00563(7) 0.00164(7)
Ga6 0.01633(9) 0.01420(9) 0.01743(9) 0.00039(7) 0.00669(7) 0.00000(7)
Ga7 0.01488(9) 0.01932(10) 0.01950(9) -0.00129(7) 0.00786(7) -0.00195(7)
Ga8 0.01346(9) 0.01683(9) 0.01698(9) -0.00090(7) 0.00493(7) 0.00018(7)
Ga9 0.01627(9) 0.01758(9) 0.01881(9) 0.00029(7) 0.00857(8) -0.00023(7)
Ga10 0.01594(9) 0.02270(10) 0.01754(9) -0.00167(7) 0.00389(8) 0.00011(8)
Ga11 0.01631(9) 0.01804(10) 0.02356(10) -0.00027(8) 0.01071(8) 0.00240(7)
Ga12 0.01561(9) 0.01666(9) 0.02029(9) -0.00284(7) 0.00776(8) 0.00097(7)
N1 0.0199(8) 0.0381(10) 0.0248(8) 0.0066(7) 0.0134(7) 0.0003(7)
N3 0.0165(7) 0.0169(7) 0.0207(7) 0.0014(6) 0.0099(6) 0.0014(6)
N4 0.0211(8) 0.0187(7) 0.0187(7) -0.0053(6) 0.0090(6) -0.0007(6)
N5 0.0162(7) 0.0198(8) 0.0207(7) 0.0019(6) 0.0049(6) 0.0028(6)
N6 0.0189(7) 0.0148(7) 0.0202(7) 0.0003(6) 0.0054(6) -0.0010(6)
N7 0.0246(8) 0.0234(8) 0.0331(9) -0.0017(7) 0.0187(7) -0.0045(6)
N8 0.0184(7) 0.0225(8) 0.0199(7) 0.0013(6) 0.0050(6) -0.0020(6)
N9 0.0245(8) 0.0207(8) 0.0300(8) 0.0026(6) 0.0158(7) -0.0005(6)
N10 0.0244(8) 0.0348(9) 0.0193(8) -0.0003(7) 0.0001(7) -0.0049(7)
N12 0.0246(8) 0.0225(8) 0.0228(8) -0.0030(6) 0.0095(7) 0.0062(6)
C1 0.0245(10) 0.0627(15) 0.0319(11) 0.0140(10) 0.0180(9) 0.0071(10)
C2 0.0416(13) 0.0599(16) 0.0464(14) 0.0190(12) 0.0329(12) 0.0194(12)
C3 0.0480(14) 0.0534(15) 0.0404(13) 0.0110(11) 0.0335(12) 0.0108(11)
C4 0.0387(12) 0.0405(12) 0.0279(10) 0.0033(9) 0.0195(9) 0.0013(10)
C5 0.0262(10) 0.0302(10) 0.0232(9) 0.0041(8) 0.0136(8) -0.0024(8)
C6 0.0316(12) 0.091(2) 0.0441(14) 0.0321(14) 0.0257(11) 0.0278(13)
C7 0.0224(11) 0.097(2) 0.0426(14) 0.0003(14) 0.0130(10) -0.0113(13)
C8 0.0289(11) 0.0404(12) 0.0231(10) 0.0062(8) 0.0118(8) 0.0000(9)
C9 0.0464(14) 0.0358(12) 0.0443(13) 0.0052(10) 0.0258(11) -0.0059(10)
N2 0.0188(8) 0.0391(9) 0.0447(9) -0.0206(8) 0.0121(7) -0.0105(7)
C10 0.0314(16) 0.0414(17) 0.0361(15) -0.0132(14) 0.0146(14) -0.0094(15)
C11 0.0555(19) 0.062(2) 0.0389(17) -0.0061(17) 0.0065(15) -0.0132(18)
C12 0.0472(18) 0.069(2) 0.0518(19) -0.0098(17) -0.0052(15) -0.0127(17)
C13 0.0309(16) 0.060(2) 0.070(2) -0.0070(17) -0.0016(16) -0.0091(15)
C14 0.0202(14) 0.0460(17) 0.065(2) -0.0258(16) 0.0145(15) -0.0079(13)
C15 0.032(2) 0.045(3) 0.052(3) -0.021(2) 0.023(2) -0.0043(18)
C16 0.051(3) 0.047(2) 0.066(3) -0.011(2) 0.027(2) 0.009(2)
C17 0.0189(18) 0.065(3) 0.101(4) -0.044(3) 0.015(2) -0.0048(19)
C18 0.038(2) 0.091(3) 0.080(3) -0.009(3) 0.029(2) -0.024(2)
N2A 0.0188(8) 0.0391(9) 0.0447(9) -0.0206(8) 0.0121(7) -0.0105(7)
C10A 0.026(3) 0.044(3) 0.044(3) -0.031(3) 0.018(2) -0.015(2)
C11A 0.050(3) 0.068(4) 0.060(3) -0.043(3) 0.011(3) -0.018(3)
C12A 0.047(3) 0.085(4) 0.072(4) -0.042(3) 0.013(3) -0.022(3)
C13A 0.035(3) 0.083(4) 0.061(4) -0.022(3) 0.015(3) -0.018(3)
C14A 0.020(2) 0.057(3) 0.049(3) -0.025(3) 0.018(2) -0.016(2)
C15A 0.037(5) 0.067(6) 0.038(5) -0.027(4) 0.024(4) -0.016(4)
C16A 0.042(5) 0.048(4) 0.073(5) -0.025(4) 0.029(4) 0.001(4)
C17A 0.028(4) 0.074(5) 0.069(5) -0.039(4) 0.027(4) -0.023(4)
C18A 0.034(4) 0.099(5) 0.081(5) 0.004(4) 0.030(4) -0.021(4)
C19 0.0200(9) 0.0194(9) 0.0225(9) 0.0015(7) 0.0123(7) -0.0002(7)
C20 0.0330(11) 0.0299(10) 0.0237(9) 0.0020(8) 0.0171(8) -0.0014(8)
C21 0.0363(11) 0.0318(11) 0.0323(11) -0.0042(8) 0.0253(9) -0.0003(9)
C22 0.0276(10) 0.0240(10) 0.0277(10) -0.0066(8) 0.0159(8) -0.0002(8)
C23 0.0167(8) 0.0184(9) 0.0205(8) -0.0027(7) 0.0082(7) 0.0014(7)
C24 0.0237(10) 0.0248(10) 0.0347(11) 0.0092(8) 0.0150(8) 0.0040(8)
C25 0.0247(10) 0.0201(9) 0.0343(10) -0.0015(8) 0.0152(8) -0.0016(8)
C26 0.0241(9) 0.0191(9) 0.0314(10) 0.0004(8) 0.0144(8) 0.0025(7)
C27 0.0213(9) 0.0255(10) 0.0284(10) 0.0004(8) 0.0050(8) 0.0037(8)
C28 0.0283(10) 0.0259(10) 0.0207(9) -0.0052(7) 0.0120(8) 0.0032(8)
C29 0.0443(12) 0.0243(10) 0.0232(10) -0.0026(8) 0.0129(9) 0.0117(9)
C30 0.0518(13) 0.0161(9) 0.0255(10) -0.0036(8) 0.0133(10) -0.0016(9)
C31 0.0422(12) 0.0209(10) 0.0286(10) -0.0046(8) 0.0146(9) -0.0094(9)
C32 0.0223(9) 0.0209(9) 0.0207(9) -0.0041(7) 0.0076(7) -0.0029(7)
C33 0.0303(11) 0.0519(14) 0.0390(12) -0.0185(10) 0.0206(10) 0.0025(10)
C34 0.0461(13) 0.0297(11) 0.0255(10) -0.0037(8) 0.0216(9) -0.0018(9)
C35 0.0249(10) 0.0296(10) 0.0296(10) -0.0084(8) 0.0147(8) -0.0076(8)
C36 0.0258(10) 0.0343(11) 0.0266(10) -0.0044(8) 0.0050(8) 0.0022(9)
C37 0.0233(9) 0.0190(9) 0.0252(9) 0.0021(7) 0.0085(8) 0.0015(7)
C38 0.0384(12) 0.0202(10) 0.0391(12) 0.0010(9) 0.0132(10) 0.0053(9)
C39 0.0368(12) 0.0301(11) 0.0429(13) 0.0114(9) 0.0135(10) 0.0168(9)
C40 0.0238(10) 0.0398(12) 0.0308(11) 0.0045(9) 0.0097(9) 0.0123(9)
C41 0.0177(9) 0.0274(10) 0.0201(9) 0.0003(7) 0.0053(7) 0.0043(7)
C42 0.0293(11) 0.0251(10) 0.0352(11) 0.0027(9) 0.0056(9) -0.0067(8)
C43 0.0320(11) 0.0343(11) 0.0379(11) 0.0022(9) 0.0197(9) -0.0018(9)
C44 0.0188(9) 0.0395(12) 0.0340(11) 0.0068(9) 0.0069(8) 0.0006(8)
C45 0.0283(11) 0.0454(13) 0.0252(10) -0.0106(9) 0.0080(9) -0.0018(9)
C46 0.0248(9) 0.0157(8) 0.0231(9) -0.0004(7) 0.0107(8) -0.0023(7)
C47 0.0323(10) 0.0181(9) 0.0287(10) 0.0027(7) 0.0160(8) -0.0008(8)
C48 0.0335(11) 0.0270(10) 0.0267(10) 0.0105(8) 0.0135(9) 0.0056(8)
C49 0.0268(10) 0.0307(11) 0.0206(9) 0.0031(8) 0.0059(8) -0.0004(8)
C50 0.0181(9) 0.0195(9) 0.0202(9) 0.0009(7) 0.0040(7) 0.0003(7)
C51 0.0294(11) 0.0204(10) 0.0338(11) -0.0018(8) 0.0081(9) -0.0086(8)
C52 0.0445(12) 0.0203(10) 0.0331(11) -0.0051(8) 0.0231(10) -0.0046(9)
C53 0.0235(10) 0.0239(10) 0.0272(10) -0.0044(8) 0.0030(8) -0.0018(8)
C54 0.0228(10) 0.0283(10) 0.0329(10) 0.0024(8) 0.0110(8) -0.0011(8)
C55 0.0451(13) 0.0234(10) 0.0614(15) 0.0028(10) 0.0374(12) -0.0030(9)
C56 0.0416(14) 0.0368(13) 0.0669(17) 0.0186(12) 0.0257(13) -0.0029(11)
C57 0.0379(13) 0.0492(15) 0.0545(15) 0.0134(12) 0.0243(12) -0.0105(11)
C58 0.0365(12) 0.0563(15) 0.0416(13) -0.0049(11) 0.0271(11) -0.0143(11)
C59 0.0228(10) 0.0323(11) 0.0381(11) -0.0042(9) 0.0182(9) -0.0063(8)
C60 0.0586(17) 0.0285(13) 0.129(3) 0.0196(15) 0.0681(19) 0.0102(12)
C61 0.126(3) 0.0404(15) 0.072(2) -0.0211(14) 0.069(2) -0.0162(17)
C62 0.0440(14) 0.0400(14) 0.100(2) -0.0190(14) 0.0540(15) -0.0089(11)
C63 0.0287(12) 0.0654(18) 0.0514(15) 0.0110(13) 0.0072(11) -0.0013(12)
C64 0.0199(9) 0.0282(10) 0.0230(9) -0.0044(8) 0.0051(7) -0.0056(8)
C65 0.0317(11) 0.0335(12) 0.0315(11) -0.0107(9) 0.0075(9) -0.0020(9)
C66 0.0460(14) 0.0482(14) 0.0225(10) -0.0046(10) 0.0043(10) 0.0011(11)
C67 0.0545(15) 0.0525(15) 0.0265(11) 0.0085(10) 0.0147(11) -0.0046(12)
C68 0.0340(11) 0.0286(11) 0.0220(10) 0.0067(8) 0.0033(8) -0.0026(9)
C69 0.0453(13) 0.0298(11) 0.0322(11) -0.0032(9) 0.0068(10) -0.0142(10)
C70 0.0276(11) 0.0585(16) 0.0554(15) -0.0183(12) 0.0214(11) -0.0110(11)
C71 0.0470(15) 0.0555(16) 0.0395(13) 0.0200(12) 0.0061(11) -0.0222(12)
C72 0.0554(16) 0.0272(12) 0.0495(15) 0.0058(11) 0.0021(12) 0.0077(11)
C73 0.0318(11) 0.0192(9) 0.0322(10) 0.0024(8) 0.0145(9) -0.0018(8)
C74 0.0378(12) 0.0286(11) 0.0419(12) -0.0035(9) 0.0132(10) -0.0062(9)
C75 0.0377(13) 0.0398(14) 0.0621(16) -0.0040(12) 0.0211(12) -0.0168(11)
C76 0.0297(12) 0.0476(14) 0.0668(17) -0.0006(12) 0.0270(12) -0.0075(10)
C77 0.0312(11) 0.0307(11) 0.0473(13) 0.0010(9) 0.0272(10) -0.0039(9)
C78 0.0391(12) 0.0235(10) 0.0533(14) 0.0005(9) 0.0252(11) 0.0043(9)
C79 0.0471(14) 0.0303(12) 0.0397(13) 0.0110(10) 0.0101(11) -0.0023(10)
C80 0.0345(12) 0.0373(13) 0.0833(19) 0.0055(12) 0.0415(13) 0.0064(10)
C81 0.0727(18) 0.0480(15) 0.0608(16) -0.0056(12) 0.0530(15) -0.0086(13)
C82 0.0209(10) 0.0432(13) 0.0272(10) -0.0089(9) 0.0023(8) -0.0041(9)
C83 0.0272(12) 0.0763(19) 0.0310(12) -0.0100(12) 0.0039(9) 0.0128(12)
C84 0.0401(14) 0.0739(19) 0.0287(12) 0.0023(12) -0.0003(10) 0.0200(13)
C85 0.0698(18) 0.0457(15) 0.0274(12) 0.0070(10) 0.0093(12) 0.0092(13)
C86 0.0386(12) 0.0499(14) 0.0209(10) 0.0032(9) 0.0027(9) -0.0120(11)
C87 0.0311(12) 0.087(2) 0.0367(13) -0.0070(13) 0.0060(10) -0.0266(13)
C88 0.0521(16) 0.0393(14) 0.0567(16) -0.0175(12) 0.0134(13) -0.0082(12)
C89 0.086(2) 0.089(2) 0.0312(13) 0.0171(14) -0.0013(14) -0.0561(19)
C90 0.0398(15) 0.101(2) 0.0508(16) 0.0104(16) 0.0230(13) 0.0038(15)
N11 0.028(2) 0.028(3) 0.029(3) -0.001(2) 0.018(2) 0.0038(19)
C91 0.041(3) 0.044(3) 0.039(3) 0.015(2) 0.028(2) 0.024(2)
C92 0.040(2) 0.057(3) 0.052(2) 0.008(2) 0.020(2) 0.024(2)
C93 0.038(2) 0.045(2) 0.054(2) 0.0030(19) 0.0305(19) 0.0096(19)
C94 0.032(2) 0.046(3) 0.037(2) 0.006(2) 0.025(2) 0.0073(19)
C95 0.031(2) 0.026(3) 0.029(3) -0.0038(19) 0.0215(19) -0.0005(19)
C96 0.059(6) 0.081(7) 0.041(3) 0.017(4) 0.016(3) 0.049(5)
C97 0.074(4) 0.041(3) 0.082(4) 0.034(2) 0.047(3) 0.030(3)
C98 0.037(2) 0.049(3) 0.0197(18) -0.0040(17) 0.0115(16) 0.0136(19)
C99 0.054(3) 0.043(3) 0.070(3) -0.023(2) 0.033(3) -0.010(2)
N11A 0.024(2) 0.027(3) 0.032(3) 0.003(2) 0.020(2) 0.010(2)
C91A 0.036(2) 0.041(3) 0.032(3) -0.002(2) 0.021(2) 0.011(2)
C92A 0.055(3) 0.044(3) 0.045(3) -0.015(2) 0.027(2) 0.003(2)
C93A 0.086(3) 0.039(3) 0.056(3) 0.001(2) 0.039(2) 0.028(2)
C94A 0.065(3) 0.045(3) 0.053(3) 0.008(2) 0.022(3) 0.029(3)
C95A 0.030(3) 0.034(3) 0.039(3) 0.007(2) 0.013(2) 0.018(2)
C96A 0.059(3) 0.102(5) 0.032(3) -0.023(3) 0.007(2) 0.036(3)
C97A 0.081(5) 0.069(5) 0.047(3) 0.005(3) 0.039(4) 0.002(4)
C98A 0.048(4) 0.035(4) 0.044(3) 0.011(3) 0.018(3) 0.019(3)
C99A 0.023(2) 0.106(5) 0.061(4) -0.010(3) 0.012(2) -0.006(3)
C100 0.0327(11) 0.0288(10) 0.0265(10) -0.0083(8) 0.0143(9) 0.0026(8)
C101 0.0499(15) 0.0670(17) 0.0426(13) -0.0242(12) 0.0319(12) -0.0120(13)
C102 0.0357(14) 0.097(2) 0.0740(19) -0.0466(18) 0.0302(14) 0.0015(14)
C103 0.0257(11) 0.0591(16) 0.0535(14) -0.0182(12) 0.0216(11) -0.0018(11)
C104 0.0206(9) 0.0228(9) 0.0289(10) 0.0031(8) 0.0116(8) 0.0052(7)
C105 0.0671(18) 0.0613(18) 0.0270(12) -0.0162(12) -0.0023(12) 0.0213(14)
C106 0.0459(14) 0.0483(15) 0.0552(15) -0.0199(12) 0.0217(12) -0.0194(12)
C107 0.0267(11) 0.0429(13) 0.0317(11) -0.0061(9) 0.0042(9) 0.0120(9)
C108 0.0554(16) 0.0503(16) 0.0510(15) 0.0262(13) 0.0104(13) -0.0029(13)

loop_
_atom_type_symbol
_atom_type_description
_atom_type_scat_dispersion_real
_atom_type_scat_dispersion_imag
_atom_type_scat_source
C C 0.0033 0.0016 'International Tables Vol C Tables 4.2.6.8 and 6.1.1.4'
H H 0.0000 0.0000 'International Tables Vol C Tables 4.2.6.8 and 6.1.1.4'
Ga Ga 0.2307 1.6083 'International Tables Vol C Tables 4.2.6.8 and 6.1.1.4'
Mo Mo -1.6832 0.6857 'International Tables Vol C Tables 4.2.6.8 and 6.1.1.4'
N N 0.0061 0.0033 'International Tables Vol C Tables 4.2.6.8 and 6.1.1.4'

loop_
_geom_angle_atom_site_label_1
_geom_angle_atom_site_label_2
_geom_angle_atom_site_label_3
_geom_angle
_geom_angle_site_symmetry_1
_geom_angle_site_symmetry_3
_geom_angle_publ_flag
Ga6 Mo1 Ga4 91.933(9) . . ?
Ga6 Mo1 Ga1 81.867(9) . . ?
Ga4 Mo1 Ga1 85.304(9) . . ?
Ga6 Mo1 Ga2 94.744(9) . . ?
Ga4 Mo1 Ga2 172.770(9) . . ?
Ga1 Mo1 Ga2 92.890(9) . . ?
Ga6 Mo1 Ga5 174.587(9) . . ?
Ga4 Mo1 Ga5 83.334(9) . . ?
Ga1 Mo1 Ga5 95.086(9) . . ?
Ga2 Mo1 Ga5 89.864(9) . . ?
Ga6 Mo1 Ga3 85.109(9) . . ?
Ga4 Mo1 Ga3 92.370(9) . . ?
Ga1 Mo1 Ga3 166.677(9) . . ?
Ga2 Mo1 Ga3 90.960(9) . . ?
Ga5 Mo1 Ga3 97.674(9) . . ?
Ga8 Mo2 Ga10 172.003(10) . . ?
Ga8 Mo2 Ga12 91.366(9) . . ?
Ga10 Mo2 Ga12 92.816(9) . . ?
Ga8 Mo2 Ga11 85.992(9) . . ?
Ga10 Mo2 Ga11 90.201(9) . . ?
Ga12 Mo2 Ga11 175.803(10) . . ?
Ga8 Mo2 Ga9 86.770(8) . . ?
Ga10 Mo2 Ga9 86.384(9) . . ?
Ga12 Mo2 Ga9 90.439(9) . . ?
Ga11 Mo2 Ga9 92.663(10) . . ?
Ga8 Mo2 Ga7 95.996(9) . . ?
Ga10 Mo2 Ga7 90.956(9) . . ?
Ga12 Mo2 Ga7 88.081(9) . . ?
Ga11 Mo2 Ga7 88.953(9) . . ?
Ga9 Mo2 Ga7 176.891(9) . . ?
N1 Ga1 Mo1 174.41(5) . . ?
N2A Ga2 Mo1 178.86(6) . . ?
N2 Ga2 Mo1 178.86(6) . . ?
N3 Ga3 Mo1 176.11(5) . . ?
N4 Ga4 Mo1 176.94(5) . . ?
N5 Ga5 Mo1 175.93(5) . . ?
N6 Ga6 Mo1 175.60(5) . . ?
N7 Ga7 Mo2 178.39(5) . . ?
N8 Ga8 Mo2 176.19(5) . . ?
N9 Ga9 Mo2 178.41(5) . . ?
N10 Ga10 Mo2 177.38(6) . . ?
N11 Ga11 Mo2 177.4(4) . . ?
N11A Ga11 Mo2 176.2(5) . . ?
N12 Ga12 Mo2 179.49(5) . . ?
C5 N1 C1 118.80(15) . . ?
C5 N1 Ga1 122.04(12) . . ?
C1 N1 Ga1 118.73(12) . . ?
C23 N3 C19 118.63(13) . . ?
C23 N3 Ga3 121.67(11) . . ?
C19 N3 Ga3 119.49(11) . . ?
C32 N4 C28 119.20(14) . . ?
C32 N4 Ga4 120.25(11) . . ?
C28 N4 Ga4 120.49(12) . . ?
C37 N5 C41 119.41(14) . . ?
C37 N5 Ga5 118.66(11) . . ?
C41 N5 Ga5 117.68(12) . . ?
C50 N6 C46 119.98(14) . . ?
C50 N6 Ga6 120.20(11) . . ?
C46 N6 Ga6 118.60(11) . . ?
C55 N7 C59 119.02(15) . . ?
C55 N7 Ga7 119.89(12) . . ?
C59 N7 Ga7 120.66(13) . . ?
C68 N8 C64 119.18(15) . . ?
C68 N8 Ga8 119.08(12) . . ?
C64 N8 Ga8 120.37(12) . . ?
C77 N9 C73 118.84(15) . . ?
C77 N9 Ga9 120.77(12) . . ?
C73 N9 Ga9 120.35(12) . . ?
C86 N10 C82 118.79(16) . . ?
C86 N10 Ga10 120.80(13) . . ?
C82 N10 Ga10 120.06(14) . . ?
C104 N12 C100 119.22(15) . . ?
C104 N12 Ga12 120.17(12) . . ?
C100 N12 Ga12 120.23(12) . . ?
N1 C1 C6 107.92(16) . . ?
N1 C1 C7 113.3(2) . . ?
C6 C1 C7 107.1(2) . . ?
N1 C1 C2 109.86(18) . . ?
C6 C1 C2 107.7(2) . . ?
C7 C1 C2 110.76(19) . . ?
C3 C2 C1 112.8(2) . . ?
C3 C2 H2A 109.0 . . ?
C1 C2 H2A 109.0 . . ?
C3 C2 H2B 109.0 . . ?
C1 C2 H2B 109.0 . . ?
H2A C2 H2B 107.8 . . ?
C2 C3 C4 109.19(18) . . ?
C2 C3 H3A 109.8 . . ?
C4 C3 H3A 109.8 . . ?
C2 C3 H3B 109.8 . . ?
C4 C3 H3B 109.8 . . ?
H3A C3 H3B 108.3 . . ?
C3 C4 C5 112.59(18) . . ?
C3 C4 H4A 109.1 . . ?
C5 C4 H4A 109.1 . . ?
C3 C4 H4B 109.1 . . ?
C5 C4 H4B 109.1 . . ?
H4A C4 H4B 107.8 . . ?
N1 C5 C8 108.48(15) . . ?
N1 C5 C4 110.37(16) . . ?
C8 C5 C4 107.96(17) . . ?
N1 C5 C9 113.51(17) . . ?
C8 C5 C9 106.31(17) . . ?
C4 C5 C9 109.97(16) . . ?
C1 C6 H6A 109.5 . . ?
C1 C6 H6B 109.5 . . ?
H6A C6 H6B 109.5 . . ?
C1 C6 H6C 109.5 . . ?
H6A C6 H6C 109.5 . . ?
H6B C6 H6C 109.5 . . ?
C1 C7 H7A 109.5 . . ?
C1 C7 H7B 109.5 . . ?
H7A C7 H7B 109.5 . . ?
C1 C7 H7C 109.5 . . ?
H7A C7 H7C 109.5 . . ?
H7B C7 H7C 109.5 . . ?
C5 C8 H8A 109.5 . . ?
C5 C8 H8B 109.5 . . ?
H8A C8 H8B 109.5 . . ?
C5 C8 H8C 109.5 . . ?
H8A C8 H8C 109.5 . . ?
H8B C8 H8C 109.5 . . ?
C5 C9 H9A 109.5 . . ?
C5 C9 H9B 109.5 . . ?
H9A C9 H9B 109.5 . . ?
C5 C9 H9C 109.5 . . ?
H9A C9 H9C 109.5 . . ?
H9B C9 H9C 109.5 . . ?
C14 N2 C10 117.3(10) . . ?
C14 N2 Ga2 122.7(3) . . ?
C10 N2 Ga2 120.1(10) . . ?
N2 C10 C16 115.8(16) . . ?
N2 C10 C15 111.5(15) . . ?
C16 C10 C15 103.5(16) . . ?
N2 C10 C11 108.9(16) . . ?
C16 C10 C11 108.3(15) . . ?
C15 C10 C11 108.5(15) . . ?
C12 C11 C10 111.7(10) . . ?
C12 C11 H11A 109.3 . . ?
C10 C11 H11A 109.3 . . ?
C12 C11 H11B 109.3 . . ?
C10 C11 H11B 109.3 . . ?
H11A C11 H11B 107.9 . . ?
C13 C12 C11 106.4(4) . . ?
C13 C12 H12A 110.5 . . ?
C11 C12 H12A 110.5 . . ?
C13 C12 H12B 110.5 . . ?
C11 C12 H12B 110.5 . . ?
H12A C12 H12B 108.6 . . ?
C12 C13 C14 113.4(4) . . ?
C12 C13 H13A 108.9 . . ?
C14 C13 H13A 108.9 . . ?
C12 C13 H13B 108.9 . . ?
C14 C13 H13B 108.9 . . ?
H13A C13 H13B 107.7 . . ?
N2 C14 C18 113.7(4) . . ?
N2 C14 C17 107.3(4) . . ?
C18 C14 C17 114.2(5) . . ?
N2 C14 C13 110.6(4) . . ?
C18 C14 C13 108.6(4) . . ?
C17 C14 C13 101.8(4) . . ?
C10 C15 H15A 109.5 . . ?
C10 C15 H15B 109.5 . . ?
H15A C15 H15B 109.5 . . ?
C10 C15 H15C 109.5 . . ?
H15A C15 H15C 109.5 . . ?
H15B C15 H15C 109.5 . . ?
C10 C16 H16A 109.5 . . ?
C10 C16 H16B 109.5 . . ?
H16A C16 H16B 109.5 . . ?
C10 C16 H16C 109.5 . . ?
H16A C16 H16C 109.5 . . ?
H16B C16 H16C 109.5 . . ?
C14 C17 H17A 109.5 . . ?
C14 C17 H17B 109.5 . . ?
H17A C17 H17B 109.5 . . ?
C14 C17 H17C 109.5 . . ?
H17A C17 H17C 109.5 . . ?
H17B C17 H17C 109.5 . . ?
C14 C18 H18A 109.5 . . ?
C14 C18 H18B 109.5 . . ?
H18A C18 H18B 109.5 . . ?
C14 C18 H18C 109.5 . . ?
H18A C18 H18C 109.5 . . ?
H18B C18 H18C 109.5 . . ?
C10A N2A C14A 121.8(19) . . ?
C10A N2A Ga2 121.0(18) . . ?
C14A N2A Ga2 114.4(4) . . ?
C11A C10A N2A 115(3) . . ?
C11A C10A C15A 111(3) . . ?
N2A C10A C15A 103(3) . . ?
C11A C10A C16A 110(3) . . ?
N2A C10A C16A 105(3) . . ?
C15A C10A C16A 113(3) . . ?
C10A C11A C12A 109(2) . . ?
C10A C11A H11C 109.9 . . ?
C12A C11A H11C 109.9 . . ?
C10A C11A H11D 109.9 . . ?
C12A C11A H11D 109.9 . . ?
H11C C11A H11D 108.3 . . ?
C11A C12A C13A 105.2(7) . . ?
C11A C12A H12C 110.7 . . ?
C13A C12A H12C 110.7 . . ?
C11A C12A H12D 110.7 . . ?
C13A C12A H12D 110.7 . . ?
H12C C12A H12D 108.8 . . ?
C14A C13A C12A 106.1(8) . . ?
C14A C13A H13C 110.5 . . ?
C12A C13A H13C 110.5 . . ?
C14A C13A H13D 110.5 . . ?
C12A C13A H13D 110.5 . . ?
H13C C13A H13D 108.7 . . ?
C18A C14A C17A 93.6(9) . . ?
C18A C14A C13A 115.2(10) . . ?
C17A C14A C13A 114.0(9) . . ?
C18A C14A N2A 114.5(9) . . ?
C17A C14A N2A 111.6(8) . . ?
C13A C14A N2A 107.6(7) . . ?
C10A C15A H15D 109.5 . . ?
C10A C15A H15E 109.5 . . ?
H15D C15A H15E 109.5 . . ?
C10A C15A H15F 109.5 . . ?
H15D C15A H15F 109.5 . . ?
H15E C15A H15F 109.5 . . ?
C10A C16A H16D 109.5 . . ?
C10A C16A H16E 109.5 . . ?
H16D C16A H16E 109.5 . . ?
C10A C16A H16F 109.5 . . ?
H16D C16A H16F 109.5 . . ?
H16E C16A H16F 109.5 . . ?
C14A C17A H17D 109.5 . . ?
C14A C17A H17E 109.5 . . ?
H17D C17A H17E 109.5 . . ?
C14A C17A H17F 109.5 . . ?
H17D C17A H17F 109.5 . . ?
H17E C17A H17F 109.5 . . ?
C14A C18A H18D 109.5 . . ?
C14A C18A H18E 109.5 . . ?
H18D C18A H18E 109.5 . . ?
C14A C18A H18F 109.5 . . ?
H18D C18A H18F 109.5 . . ?
H18E C18A H18F 109.5 . . ?
N3 C19 C24 108.41(14) . . ?
N3 C19 C25 112.83(14) . . ?
C24 C19 C25 106.96(15) . . ?
N3 C19 C20 110.36(14) . . ?
C24 C19 C20 107.66(15) . . ?
C25 C19 C20 110.42(15) . . ?
C21 C20 C19 112.88(16) . . ?
C21 C20 H20A 109.0 . . ?
C19 C20 H20A 109.0 . . ?
C21 C20 H20B 109.0 . . ?
C19 C20 H20B 109.0 . . ?
H20A C20 H20B 107.8 . . ?
C20 C21 C22 108.93(16) . . ?
C20 C21 H21A 109.9 . . ?
C22 C21 H21A 109.9 . . ?
C20 C21 H21B 109.9 . . ?
C22 C21 H21B 109.9 . . ?
H21A C21 H21B 108.3 . . ?
C21 C22 C23 113.06(15) . . ?
C21 C22 H22A 109.0 . . ?
C23 C22 H22A 109.0 . . ?
C21 C22 H22B 109.0 . . ?
C23 C22 H22B 109.0 . . ?
H22A C22 H22B 107.8 . . ?
N3 C23 C26 108.68(14) . . ?
N3 C23 C22 109.94(14) . . ?
C26 C23 C22 107.70(14) . . ?
N3 C23 C27 113.47(14) . . ?
C26 C23 C27 106.37(15) . . ?
C22 C23 C27 110.45(15) . . ?
C19 C24 H24A 109.5 . . ?
C19 C24 H24B 109.5 . . ?
H24A C24 H24B 109.5 . . ?
C19 C24 H24C 109.5 . . ?
H24A C24 H24C 109.5 . . ?
H24B C24 H24C 109.5 . . ?
C19 C25 H25A 109.5 . . ?
C19 C25 H25B 109.5 . . ?
H25A C25 H25B 109.5 . . ?
C19 C25 H25C 109.5 . . ?
H25A C25 H25C 109.5 . . ?
H25B C25 H25C 109.5 . . ?
C23 C26 H26A 109.5 . . ?
C23 C26 H26B 109.5 . . ?
H26A C26 H26B 109.5 . . ?
C23 C26 H26C 109.5 . . ?
H26A C26 H26C 109.5 . . ?
H26B C26 H26C 109.5 . . ?
C23 C27 H27A 109.5 . . ?
C23 C27 H27B 109.5 . . ?
H27A C27 H27B 109.5 . . ?
C23 C27 H27C 109.5 . . ?
H27A C27 H27C 109.5 . . ?
H27B C27 H27C 109.5 . . ?
N4 C28 C33 108.67(15) . . ?
N4 C28 C29 110.05(16) . . ?
C33 C28 C29 108.11(17) . . ?
N4 C28 C34 112.56(15) . . ?
C33 C28 C34 106.76(17) . . ?
C29 C28 C34 110.53(15) . . ?
C30 C29 C28 113.15(16) . . ?
C30 C29 H29A 108.9 . . ?
C28 C29 H29A 108.9 . . ?
C30 C29 H29B 108.9 . . ?
C28 C29 H29B 108.9 . . ?
H29A C29 H29B 107.8 . . ?
C29 C30 C31 109.56(16) . . ?
C29 C30 H30A 109.8 . . ?
C31 C30 H30A 109.8 . . ?
C29 C30 H30B 109.8 . . ?
C31 C30 H30B 109.8 . . ?
H30A C30 H30B 108.2 . . ?
C30 C31 C32 112.39(16) . . ?
C30 C31 H31A 109.1 . . ?
C32 C31 H31A 109.1 . . ?
C30 C31 H31B 109.1 . . ?
C32 C31 H31B 109.1 . . ?
H31A C31 H31B 107.9 . . ?
N4 C32 C35 108.45(14) . . ?
N4 C32 C31 109.68(15) . . ?
C35 C32 C31 107.76(16) . . ?
N4 C32 C36 113.54(15) . . ?
C35 C32 C36 106.90(16) . . ?
C31 C32 C36 110.30(16) . . ?
C28 C33 H33A 109.5 . . ?
C28 C33 H33B 109.5 . . ?
H33A C33 H33B 109.5 . . ?
C28 C33 H33C 109.5 . . ?
H33A C33 H33C 109.5 . . ?
H33B C33 H33C 109.5 . . ?
C28 C34 H34A 109.5 . . ?
C28 C34 H34B 109.5 . . ?
H34A C34 H34B 109.5 . . ?
C28 C34 H34C 109.5 . . ?
H34A C34 H34C 109.5 . . ?
H34B C34 H34C 109.5 . . ?
C32 C35 H35A 109.5 . . ?
C32 C35 H35B 109.5 . . ?
H35A C35 H35B 109.5 . . ?
C32 C35 H35C 109.5 . . ?
H35A C35 H35C 109.5 . . ?
H35B C35 H35C 109.5 . . ?
C32 C36 H36A 109.5 . . ?
C32 C36 H36B 109.5 . . ?
H36A C36 H36B 109.5 . . ?
C32 C36 H36C 109.5 . . ?
H36A C36 H36C 109.5 . . ?
H36B C36 H36C 109.5 . . ?
N5 C37 C38 110.67(16) . . ?
N5 C37 C42 107.51(15) . . ?
C38 C37 C42 107.42(16) . . ?
N5 C37 C43 113.07(15) . . ?
C38 C37 C43 110.10(16) . . ?
C42 C37 C43 107.85(16) . . ?
C39 C38 C37 112.67(17) . . ?
C39 C38 H38A 109.1 . . ?
C37 C38 H38A 109.1 . . ?
C39 C38 H38B 109.1 . . ?
C37 C38 H38B 109.1 . . ?
H38A C38 H38B 107.8 . . ?
C40 C39 C38 109.11(17) . . ?
C40 C39 H39A 109.9 . . ?
C38 C39 H39A 109.9 . . ?
C40 C39 H39B 109.9 . . ?
C38 C39 H39B 109.9 . . ?
H39A C39 H39B 108.3 . . ?
C39 C40 C41 113.52(17) . . ?
C39 C40 H40A 108.9 . . ?
C41 C40 H40A 108.9 . . ?
C39 C40 H40B 108.9 . . ?
C41 C40 H40B 108.9 . . ?
H40A C40 H40B 107.7 . . ?
N5 C41 C44 107.24(14) . . ?
N5 C41 C40 110.66(15) . . ?
C44 C41 C40 107.30(16) . . ?
N5 C41 C45 113.10(15) . . ?
C44 C41 C45 108.04(17) . . ?
C40 C41 C45 110.25(16) . . ?
C37 C42 H42A 109.5 . . ?
C37 C42 H42B 109.5 . . ?
H42A C42 H42B 109.5 . . ?
C37 C42 H42C 109.5 . . ?
H42A C42 H42C 109.5 . . ?
H42B C42 H42C 109.5 . . ?
C37 C43 H43A 109.5 . . ?
C37 C43 H43B 109.5 . . ?
H43A C43 H43B 109.5 . . ?
C37 C43 H43C 109.5 . . ?
H43A C43 H43C 109.5 . . ?
H43B C43 H43C 109.5 . . ?
C41 C44 H44A 109.5 . . ?
C41 C44 H44B 109.5 . . ?
H44A C44 H44B 109.5 . . ?
C41 C44 H44C 109.5 . . ?
H44A C44 H44C 109.5 . . ?
H44B C44 H44C 109.5 . . ?
C41 C45 H45A 109.5 . . ?
C41 C45 H45B 109.5 . . ?
H45A C45 H45B 109.5 . . ?
C41 C45 H45C 109.5 . . ?
H45A C45 H45C 109.5 . . ?
H45B C45 H45C 109.5 . . ?
N6 C46 C47 109.90(14) . . ?
N6 C46 C51 108.17(14) . . ?
C47 C46 C51 107.61(15) . . ?
N6 C46 C52 113.62(15) . . ?
C47 C46 C52 110.30(15) . . ?
C51 C46 C52 107.01(16) . . ?
C48 C47 C46 112.36(15) . . ?
C48 C47 H47A 109.1 . . ?
C46 C47 H47A 109.1 . . ?
C48 C47 H47B 109.1 . . ?
C46 C47 H47B 109.1 . . ?
H47A C47 H47B 107.9 . . ?
C47 C48 C49 108.82(16) . . ?
C47 C48 H48A 109.9 . . ?
C49 C48 H48A 109.9 . . ?
C47 C48 H48B 109.9 . . ?
C49 C48 H48B 109.9 . . ?
H48A C48 H48B 108.3 . . ?
C48 C49 C50 112.81(16) . . ?
C48 C49 H49A 109.0 . . ?
C50 C49 H49A 109.0 . . ?
C48 C49 H49B 109.0 . . ?
C50 C49 H49B 109.0 . . ?
H49A C49 H49B 107.8 . . ?
N6 C50 C53 108.56(14) . . ?
N6 C50 C49 110.28(15) . . ?
C53 C50 C49 107.74(15) . . ?
N6 C50 C54 112.80(15) . . ?
C53 C50 C54 107.11(15) . . ?
C49 C50 C54 110.17(15) . . ?
C46 C51 H51A 109.5 . . ?
C46 C51 H51B 109.5 . . ?
H51A C51 H51B 109.5 . . ?
C46 C51 H51C 109.5 . . ?
H51A C51 H51C 109.5 . . ?
H51B C51 H51C 109.5 . . ?
C46 C52 H52A 109.5 . . ?
C46 C52 H52B 109.5 . . ?
H52A C52 H52B 109.5 . . ?
C46 C52 H52C 109.5 . . ?
H52A C52 H52C 109.5 . . ?
H52B C52 H52C 109.5 . . ?
C50 C53 H53A 109.5 . . ?
C50 C53 H53B 109.5 . . ?
H53A C53 H53B 109.5 . . ?
C50 C53 H53C 109.5 . . ?
H53A C53 H53C 109.5 . . ?
H53B C53 H53C 109.5 . . ?
C50 C54 H54A 109.5 . . ?
C50 C54 H54B 109.5 . . ?
H54A C54 H54B 109.5 . . ?
C50 C54 H54C 109.5 . . ?
H54A C54 H54C 109.5 . . ?
H54B C54 H54C 109.5 . . ?
N7 C55 C61 112.6(2) . . ?
N7 C55 C56 110.90(18) . . ?
C61 C55 C56 109.9(2) . . ?
N7 C55 C60 107.49(18) . . ?
C61 C55 C60 109.0(2) . . ?
C56 C55 C60 106.7(2) . . ?
C57 C56 C55 113.2(2) . . ?
C57 C56 H56A 108.9 . . ?
C55 C56 H56A 108.9 . . ?
C57 C56 H56B 108.9 . . ?
C55 C56 H56B 108.9 . . ?
H56A C56 H56B 107.8 . . ?
C58 C57 C56 108.84(19) . . ?
C58 C57 H57A 109.9 . . ?
C56 C57 H57A 109.9 . . ?
C58 C57 H57B 109.9 . . ?
C56 C57 H57B 109.9 . . ?
H57A C57 H57B 108.3 . . ?
C57 C58 C59 112.76(18) . . ?
C57 C58 H58A 109.0 . . ?
C59 C58 H58A 109.0 . . ?
C57 C58 H58B 109.0 . . ?
C59 C58 H58B 109.0 . . ?
H58A C58 H58B 107.8 . . ?
N7 C59 C58 110.47(17) . . ?
N7 C59 C62 107.92(16) . . ?
C58 C59 C62 107.74(19) . . ?
N7 C59 C63 113.48(18) . . ?
C58 C59 C63 109.93(18) . . ?
C62 C59 C63 107.1(2) . . ?
C55 C60 H60A 109.5 . . ?
C55 C60 H60B 109.5 . . ?
H60A C60 H60B 109.5 . . ?
C55 C60 H60C 109.5 . . ?
H60A C60 H60C 109.5 . . ?
H60B C60 H60C 109.5 . . ?
C55 C61 H61A 109.5 . . ?
C55 C61 H61B 109.5 . . ?
H61A C61 H61B 109.5 . . ?
C55 C61 H61C 109.5 . . ?
H61A C61 H61C 109.5 . . ?
H61B C61 H61C 109.5 . . ?
C59 C62 H62A 109.5 . . ?
C59 C62 H62B 109.5 . . ?
H62A C62 H62B 109.5 . . ?
C59 C62 H62C 109.5 . . ?
H62A C62 H62C 109.5 . . ?
H62B C62 H62C 109.5 . . ?
C59 C63 H63A 109.5 . . ?
C59 C63 H63B 109.5 . . ?
H63A C63 H63B 109.5 . . ?
C59 C63 H63C 109.5 . . ?
H63A C63 H63C 109.5 . . ?
H63B C63 H63C 109.5 . . ?
N8 C64 C70 113.66(17) . . ?
N8 C64 C65 110.74(16) . . ?
C70 C64 C65 110.03(17) . . ?
N8 C64 C69 108.24(15) . . ?
C70 C64 C69 107.13(19) . . ?
C65 C64 C69 106.73(17) . . ?
C66 C65 C64 112.44(18) . . ?
C66 C65 H65A 109.1 . . ?
C64 C65 H65A 109.1 . . ?
C66 C65 H65B 109.1 . . ?
C64 C65 H65B 109.1 . . ?
H65A C65 H65B 107.8 . . ?
C67 C66 C65 108.54(18) . . ?
C67 C66 H66A 110.0 . . ?
C65 C66 H66A 110.0 . . ?
C67 C66 H66B 110.0 . . ?
C65 C66 H66B 110.0 . . ?
H66A C66 H66B 108.4 . . ?
C66 C67 C68 112.5(2) . . ?
C66 C67 H67A 109.1 . . ?
C68 C67 H67A 109.1 . . ?
C66 C67 H67B 109.1 . . ?
C68 C67 H67B 109.1 . . ?
H67A C67 H67B 107.8 . . ?
N8 C68 C71 108.15(16) . . ?
N8 C68 C72 113.24(19) . . ?
C71 C68 C72 107.3(2) . . ?
N8 C68 C67 109.85(17) . . ?
C71 C68 C67 108.3(2) . . ?
C72 C68 C67 109.91(19) . . ?
C64 C69 H69A 109.5 . . ?
C64 C69 H69B 109.5 . . ?
H69A C69 H69B 109.5 . . ?
C64 C69 H69C 109.5 . . ?
H69A C69 H69C 109.5 . . ?
H69B C69 H69C 109.5 . . ?
C64 C70 H70A 109.5 . . ?
C64 C70 H70B 109.5 . . ?
H70A C70 H70B 109.5 . . ?
C64 C70 H70C 109.5 . . ?
H70A C70 H70C 109.5 . . ?
H70B C70 H70C 109.5 . . ?
C68 C71 H71A 109.5 . . ?
C68 C71 H71B 109.5 . . ?
H71A C71 H71B 109.5 . . ?
C68 C71 H71C 109.5 . . ?
H71A C71 H71C 109.5 . . ?
H71B C71 H71C 109.5 . . ?
C68 C72 H72A 109.5 . . ?
C68 C72 H72B 109.5 . . ?
H72A C72 H72B 109.5 . . ?
C68 C72 H72C 109.5 . . ?
H72A C72 H72C 109.5 . . ?
H72B C72 H72C 109.5 . . ?
N9 C73 C74 110.61(17) . . ?
N9 C73 C78 108.47(15) . . ?
C74 C73 C78 108.11(18) . . ?
N9 C73 C79 113.20(17) . . ?
C74 C73 C79 109.95(17) . . ?
C78 C73 C79 106.27(18) . . ?
C75 C74 C73 112.24(19) . . ?
C75 C74 H74A 109.2 . . ?
C73 C74 H74A 109.2 . . ?
C75 C74 H74B 109.2 . . ?
C73 C74 H74B 109.2 . . ?
H74A C74 H74B 107.9 . . ?
C74 C75 C76 108.55(19) . . ?
C74 C75 H75A 110.0 . . ?
C76 C75 H75A 110.0 . . ?
C74 C75 H75B 110.0 . . ?
C76 C75 H75B 110.0 . . ?
H75A C75 H75B 108.4 . . ?
C75 C76 C77 112.5(2) . . ?
C75 C76 H76A 109.1 . . ?
C77 C76 H76A 109.1 . . ?
C75 C76 H76B 109.1 . . ?
C77 C76 H76B 109.1 . . ?
H76A C76 H76B 107.8 . . ?
N9 C77 C80 108.26(16) . . ?
N9 C77 C81 112.97(19) . . ?
C80 C77 C81 107.2(2) . . ?
N9 C77 C76 109.84(17) . . ?
C80 C77 C76 108.2(2) . . ?
C81 C77 C76 110.27(19) . . ?
C73 C78 H78A 109.5 . . ?
C73 C78 H78B 109.5 . . ?
H78A C78 H78B 109.5 . . ?
C73 C78 H78C 109.5 . . ?
H78A C78 H78C 109.5 . . ?
H78B C78 H78C 109.5 . . ?
C73 C79 H79A 109.5 . . ?
C73 C79 H79B 109.5 . . ?
H79A C79 H79B 109.5 . . ?
C73 C79 H79C 109.5 . . ?
H79A C79 H79C 109.5 . . ?
H79B C79 H79C 109.5 . . ?
C77 C80 H80A 109.5 . . ?
C77 C80 H80B 109.5 . . ?
H80A C80 H80B 109.5 . . ?
C77 C80 H80C 109.5 . . ?
H80A C80 H80C 109.5 . . ?
H80B C80 H80C 109.5 . . ?
C77 C81 H81A 109.5 . . ?
C77 C81 H81B 109.5 . . ?
H81A C81 H81B 109.5 . . ?
C77 C81 H81C 109.5 . . ?
H81A C81 H81C 109.5 . . ?
H81B C81 H81C 109.5 . . ?
N10 C82 C87 108.09(16) . . ?
N10 C82 C88 113.56(19) . . ?
C87 C82 C88 107.3(2) . . ?
N10 C82 C83 110.27(19) . . ?
C87 C82 C83 107.7(2) . . ?
C88 C82 C83 109.65(19) . . ?
C84 C83 C82 113.2(2) . . ?
C84 C83 H83A 108.9 . . ?
C82 C83 H83A 108.9 . . ?
C84 C83 H83B 108.9 . . ?
C82 C83 H83B 108.9 . . ?
H83A C83 H83B 107.8 . . ?
C83 C84 C85 108.7(2) . . ?
C83 C84 H84A 109.9 . . ?
C85 C84 H84A 109.9 . . ?
C83 C84 H84B 109.9 . . ?
C85 C84 H84B 109.9 . . ?
H84A C84 H84B 108.3 . . ?
C84 C85 C86 112.2(2) . . ?
C84 C85 H85A 109.2 . . ?
C86 C85 H85A 109.2 . . ?
C84 C85 H85B 109.2 . . ?
C86 C85 H85B 109.2 . . ?
H85A C85 H85B 107.9 . . ?
N10 C86 C90 113.1(2) . . ?
N10 C86 C85 110.4(2) . . ?
C90 C86 C85 110.4(2) . . ?
N10 C86 C89 108.17(17) . . ?
C90 C86 C89 107.2(2) . . ?
C85 C86 C89 107.3(2) . . ?
C82 C87 H87A 109.5 . . ?
C82 C87 H87B 109.5 . . ?
H87A C87 H87B 109.5 . . ?
C82 C87 H87C 109.5 . . ?
H87A C87 H87C 109.5 . . ?
H87B C87 H87C 109.5 . . ?
C82 C88 H88A 109.5 . . ?
C82 C88 H88B 109.5 . . ?
H88A C88 H88B 109.5 . . ?
C82 C88 H88C 109.5 . . ?
H88A C88 H88C 109.5 . . ?
H88B C88 H88C 109.5 . . ?
C86 C89 H89A 109.5 . . ?
C86 C89 H89B 109.5 . . ?
H89A C89 H89B 109.5 . . ?
C86 C89 H89C 109.5 . . ?
H89A C89 H89C 109.5 . . ?
H89B C89 H89C 109.5 . . ?
C86 C90 H90A 109.5 . . ?
C86 C90 H90B 109.5 . . ?
H90A C90 H90B 109.5 . . ?
C86 C90 H90C 109.5 . . ?
H90A C90 H90C 109.5 . . ?
H90B C90 H90C 109.5 . . ?
C91 N11 C95 114.1(14) . . ?
C91 N11 Ga11 130.7(11) . . ?
C95 N11 Ga11 114.9(10) . . ?
N11 C91 C97 110.9(11) . . ?
N11 C91 C92 114.9(11) . . ?
C97 C91 C92 108.9(7) . . ?
N11 C91 C96 102.9(11) . . ?
C97 C91 C96 112.0(8) . . ?
C92 C91 C96 107.1(7) . . ?
C93 C92 C91 112.3(5) . . ?
C93 C92 H92A 109.1 . . ?
C91 C92 H92A 109.1 . . ?
C93 C92 H92B 109.1 . . ?
C91 C92 H92B 109.1 . . ?
H92A C92 H92B 107.9 . . ?
C92 C93 C94 108.2(4) . . ?
C92 C93 H93A 110.1 . . ?
C94 C93 H93A 110.1 . . ?
C92 C93 H93B 110.1 . . ?
C94 C93 H93B 110.1 . . ?
H93A C93 H93B 108.4 . . ?
C95 C94 C93 110.7(5) . . ?
C95 C94 H94A 109.5 . . ?
C93 C94 H94A 109.5 . . ?
C95 C94 H94B 109.5 . . ?
C93 C94 H94B 109.5 . . ?
H94A C94 H94B 108.1 . . ?
C94 C95 C98 108.6(5) . . ?
C94 C95 C99 111.8(7) . . ?
C98 C95 C99 104.3(7) . . ?
C94 C95 N11 111.2(10) . . ?
C98 C95 N11 110.0(10) . . ?
C99 C95 N11 110.7(9) . . ?
C91 C96 H96A 109.5 . . ?
C91 C96 H96B 109.5 . . ?
H96A C96 H96B 109.5 . . ?
C91 C96 H96C 109.5 . . ?
H96A C96 H96C 109.5 . . ?
H96B C96 H96C 109.5 . . ?
C91 C97 H97A 109.5 . . ?
C91 C97 H97B 109.5 . . ?
H97A C97 H97B 109.5 . . ?
C91 C97 H97C 109.5 . . ?
H97A C97 H97C 109.5 . . ?
H97B C97 H97C 109.5 . . ?
C95 C98 H98A 109.5 . . ?
C95 C98 H98B 109.5 . . ?
H98A C98 H98B 109.5 . . ?
C95 C98 H98C 109.5 . . ?
H98A C98 H98C 109.5 . . ?
H98B C98 H98C 109.5 . . ?
C95 C99 H99A 109.5 . . ?
C95 C99 H99B 109.5 . . ?
H99A C99 H99B 109.5 . . ?
C95 C99 H99C 109.5 . . ?
H99A C99 H99C 109.5 . . ?
H99B C99 H99C 109.5 . . ?
C91A N11A C95A 122.1(16) . . ?
C91A N11A Ga11 126.3(14) . . ?
C95A N11A Ga11 111.2(10) . . ?
N11A C91A C96A 108.7(13) . . ?
N11A C91A C97A 109.2(14) . . ?
C96A C91A C97A 109.3(7) . . ?
N11A C91A C92A 115.4(11) . . ?
C96A C91A C92A 106.3(8) . . ?
C97A C91A C92A 107.9(8) . . ?
C93A C92A C91A 115.6(6) . . ?
C93A C92A H92C 108.4 . . ?
C91A C92A H92C 108.4 . . ?
C93A C92A H92D 108.4 . . ?
C91A C92A H92D 108.4 . . ?
H92C C92A H92D 107.5 . . ?
C92A C93A C94A 111.0(4) . . ?
C92A C93A H93C 109.4 . . ?
C94A C93A H93C 109.4 . . ?
C92A C93A H93D 109.4 . . ?
C94A C93A H93D 109.4 . . ?
H93C C93A H93D 108.0 . . ?
C95A C94A C93A 113.0(6) . . ?
C95A C94A H94C 109.0 . . ?
C93A C94A H94C 109.0 . . ?
C95A C94A H94D 109.0 . . ?
C93A C94A H94D 109.0 . . ?
H94C C94A H94D 107.8 . . ?
C98A C95A C99A 111.4(7) . . ?
C98A C95A C94A 104.0(9) . . ?
C99A C95A C94A 109.3(8) . . ?
C98A C95A N11A 112.7(11) . . ?
C99A C95A N11A 109.2(10) . . ?
C94A C95A N11A 110.1(9) . . ?
C91A C96A H96D 109.5 . . ?
C91A C96A H96E 109.5 . . ?
H96D C96A H96E 109.5 . . ?
C91A C96A H96F 109.5 . . ?
H96D C96A H96F 109.5 . . ?
H96E C96A H96F 109.5 . . ?
C91A C97A H97D 109.5 . . ?
C91A C97A H97E 109.5 . . ?
H97D C97A H97E 109.5 . . ?
C91A C97A H97F 109.5 . . ?
H97D C97A H97F 109.5 . . ?
H97E C97A H97F 109.5 . . ?
C95A C98A H98D 109.5 . . ?
C95A C98A H98E 109.5 . . ?
H98D C98A H98E 109.5 . . ?
C95A C98A H98F 109.5 . . ?
H98D C98A H98F 109.5 . . ?
H98E C98A H98F 109.5 . . ?
C95A C99A H99D 109.5 . . ?
C95A C99A H99E 109.5 . . ?
H99D C99A H99E 109.5 . . ?
C95A C99A H99F 109.5 . . ?
H99D C99A H99F 109.5 . . ?
H99E C99A H99F 109.5 . . ?
N12 C100 C101 109.81(17) . . ?
N12 C100 C106 113.86(17) . . ?
C101 C100 C106 110.41(19) . . ?
N12 C100 C105 108.30(16) . . ?
C101 C100 C105 108.1(2) . . ?
C106 C100 C105 106.1(2) . . ?
C102 C101 C100 113.2(2) . . ?
C102 C101 H10A 108.9 . . ?
C100 C101 H10A 108.9 . . ?
C102 C101 H10B 108.9 . . ?
C100 C101 H10B 108.9 . . ?
H10A C101 H10B 107.7 . . ?
C101 C102 C103 110.0(2) . . ?
C101 C102 H10C 109.7 . . ?
C103 C102 H10C 109.7 . . ?
C101 C102 H10D 109.7 . . ?
C103 C102 H10D 109.7 . . ?
H10C C102 H10D 108.2 . . ?
C102 C103 C104 112.68(19) . . ?
C102 C103 H10E 109.1 . . ?
C104 C103 H10E 109.1 . . ?
C102 C103 H10F 109.1 . . ?
C104 C103 H10F 109.1 . . ?
H10E C103 H10F 107.8 . . ?
N12 C104 C108 113.35(17) . . ?
N12 C104 C107 108.67(15) . . ?
C108 C104 C107 107.18(19) . . ?
N12 C104 C103 109.52(16) . . ?
C108 C104 C103 110.7(2) . . ?
C107 C104 C103 107.19(17) . . ?
C100 C105 H10G 109.5 . . ?
C100 C105 H10H 109.5 . . ?
H10G C105 H10H 109.5 . . ?
C100 C105 H10I 109.5 . . ?
H10G C105 H10I 109.5 . . ?
H10H C105 H10I 109.5 . . ?
C100 C106 H10J 109.5 . . ?
C100 C106 H10K 109.5 . . ?
H10J C106 H10K 109.5 . . ?
C100 C106 H10L 109.5 . . ?
H10J C106 H10L 109.5 . . ?
H10K C106 H10L 109.5 . . ?
C104 C107 H10M 109.5 . . ?
C104 C107 H10N 109.5 . . ?
H10M C107 H10N 109.5 . . ?
C104 C107 H10O 109.5 . . ?
H10M C107 H10O 109.5 . . ?
H10N C107 H10O 109.5 . . ?
C104 C108 H10P 109.5 . . ?
C104 C108 H10Q 109.5 . . ?
H10P C108 H10Q 109.5 . . ?
C104 C108 H10R 109.5 . . ?
H10P C108 H10R 109.5 . . ?
H10Q C108 H10R 109.5 . . ?

loop_
_geom_bond_atom_site_label_1
_geom_bond_atom_site_label_2
_geom_bond_distance
_geom_bond_site_symmetry_2
_geom_bond_publ_flag
Mo1 Ga6 2.3739(2) . ?
Mo1 Ga4 2.3770(2) . ?
Mo1 Ga1 2.3879(3) . ?
Mo1 Ga2 2.3889(3) . ?
Mo1 Ga5 2.3920(3) . ?
Mo1 Ga3 2.3961(3) . ?
Mo2 Ga8 2.3814(3) . ?
Mo2 Ga10 2.3825(3) . ?
Mo2 Ga12 2.3838(3) . ?
Mo2 Ga11 2.3839(2) . ?
Mo2 Ga9 2.3844(3) . ?
Mo2 Ga7 2.3915(3) . ?
Ga1 N1 1.8558(15) . ?
Ga2 N2A 1.8570(16) . ?
Ga2 N2 1.8570(16) . ?
Ga3 N3 1.8637(14) . ?
Ga4 N4 1.8459(14) . ?
Ga5 N5 1.8673(15) . ?
Ga6 N6 1.8511(14) . ?
Ga7 N7 1.8577(15) . ?
Ga8 N8 1.8560(15) . ?
Ga9 N9 1.8553(15) . ?
Ga10 N10 1.8519(15) . ?
Ga11 N11 1.822(19) . ?
Ga11 N11A 1.90(2) . ?
Ga12 N12 1.8531(15) . ?
N1 C5 1.480(2) . ?
N1 C1 1.481(3) . ?
N3 C23 1.477(2) . ?
N3 C19 1.482(2) . ?
N4 C32 1.476(2) . ?
N4 C28 1.484(2) . ?
N5 C37 1.476(2) . ?
N5 C41 1.484(2) . ?
N6 C50 1.483(2) . ?
N6 C46 1.484(2) . ?
N7 C55 1.476(3) . ?
N7 C59 1.482(2) . ?
N8 C68 1.479(2) . ?
N8 C64 1.481(2) . ?
N9 C77 1.480(2) . ?
N9 C73 1.480(2) . ?
N10 C86 1.472(3) . ?
N10 C82 1.476(3) . ?
N12 C104 1.479(2) . ?
N12 C100 1.483(2) . ?
C1 C6 1.529(3) . ?
C1 C7 1.538(4) . ?
C1 C2 1.538(3) . ?
C2 C3 1.519(3) . ?
C2 H2A 0.9900 . ?
C2 H2B 0.9900 . ?
C3 C4 1.523(3) . ?
C3 H3A 0.9900 . ?
C3 H3B 0.9900 . ?
C4 C5 1.534(3) . ?
C4 H4A 0.9900 . ?
C4 H4B 0.9900 . ?
C5 C8 1.526(3) . ?
C5 C9 1.541(3) . ?
C6 H6A 0.9800 . ?
C6 H6B 0.9800 . ?
C6 H6C 0.9800 . ?
C7 H7A 0.9800 . ?
C7 H7B 0.9800 . ?
C7 H7C 0.9800 . ?
C8 H8A 0.9800 . ?
C8 H8B 0.9800 . ?
C8 H8C 0.9800 . ?
C9 H9A 0.9800 . ?
C9 H9B 0.9800 . ?
C9 H9C 0.9800 . ?
N2 C14 1.466(6) . ?
N2 C10 1.48(3) . ?
C10 C16 1.52(2) . ?
C10 C15 1.52(3) . ?
C10 C11 1.55(2) . ?
C11 C12 1.536(7) . ?
C11 H11A 0.9900 . ?
C11 H11B 0.9900 . ?
C12 C13 1.458(7) . ?
C12 H12A 0.9900 . ?
C12 H12B 0.9900 . ?
C13 C14 1.556(7) . ?
C13 H13A 0.9900 . ?
C13 H13B 0.9900 . ?
C14 C18 1.517(8) . ?
C14 C17 1.546(7) . ?
C15 H15A 0.9800 . ?
C15 H15B 0.9800 . ?
C15 H15C 0.9800 . ?
C16 H16A 0.9800 . ?
C16 H16B 0.9800 . ?
C16 H16C 0.9800 . ?
C17 H17A 0.9800 . ?
C17 H17B 0.9800 . ?
C17 H17C 0.9800 . ?
C18 H18A 0.9800 . ?
C18 H18B 0.9800 . ?
C18 H18C 0.9800 . ?
N2A C10A 1.47(5) . ?
N2A C14A 1.540(12) . ?
C10A C11A 1.45(4) . ?
C10A C15A 1.54(5) . ?
C10A C16A 1.60(5) . ?
C11A C12A 1.635(14) . ?
C11A H11C 0.9900 . ?
C11A H11D 0.9900 . ?
C12A C13A 1.727(14) . ?
C12A H12C 0.9900 . ?
C12A H12D 0.9900 . ?
C13A C14A 1.492(12) . ?
C13A H13C 0.9900 . ?
C13A H13D 0.9900 . ?
C14A C18A 1.445(15) . ?
C14A C17A 1.453(15) . ?
C15A H15D 0.9800 . ?
C15A H15E 0.9800 . ?
C15A H15F 0.9800 . ?
C16A H16D 0.9800 . ?
C16A H16E 0.9800 . ?
C16A H16F 0.9800 . ?
C17A H17D 0.9800 . ?
C17A H17E 0.9800 . ?
C17A H17F 0.9800 . ?
C18A H18D 0.9800 . ?
C18A H18E 0.9800 . ?
C18A H18F 0.9800 . ?
C19 C24 1.534(2) . ?
C19 C25 1.538(2) . ?
C19 C20 1.539(2) . ?
C20 C21 1.520(3) . ?
C20 H20A 0.9900 . ?
C20 H20B 0.9900 . ?
C21 C22 1.525(3) . ?
C21 H21A 0.9900 . ?
C21 H21B 0.9900 . ?
C22 C23 1.537(2) . ?
C22 H22A 0.9900 . ?
C22 H22B 0.9900 . ?
C23 C26 1.528(2) . ?
C23 C27 1.547(2) . ?
C24 H24A 0.9800 . ?
C24 H24B 0.9800 . ?
C24 H24C 0.9800 . ?
C25 H25A 0.9800 . ?
C25 H25B 0.9800 . ?
C25 H25C 0.9800 . ?
C26 H26A 0.9800 . ?
C26 H26B 0.9800 . ?
C26 H26C 0.9800 . ?
C27 H27A 0.9800 . ?
C27 H27B 0.9800 . ?
C27 H27C 0.9800 . ?
C28 C33 1.528(3) . ?
C28 C29 1.534(3) . ?
C28 C34 1.540(3) . ?
C29 C30 1.514(3) . ?
C29 H29A 0.9900 . ?
C29 H29B 0.9900 . ?
C30 C31 1.519(3) . ?
C30 H30A 0.9900 . ?
C30 H30B 0.9900 . ?
C31 C32 1.536(3) . ?
C31 H31A 0.9900 . ?
C31 H31B 0.9900 . ?
C32 C35 1.527(2) . ?
C32 C36 1.540(3) . ?
C33 H33A 0.9800 . ?
C33 H33B 0.9800 . ?
C33 H33C 0.9800 . ?
C34 H34A 0.9800 . ?
C34 H34B 0.9800 . ?
C34 H34C 0.9800 . ?
C35 H35A 0.9800 . ?
C35 H35B 0.9800 . ?
C35 H35C 0.9800 . ?
C36 H36A 0.9800 . ?
C36 H36B 0.9800 . ?
C36 H36C 0.9800 . ?
C37 C38 1.531(3) . ?
C37 C42 1.534(3) . ?
C37 C43 1.539(3) . ?
C38 C39 1.517(3) . ?
C38 H38A 0.9900 . ?
C38 H38B 0.9900 . ?
C39 C40 1.514(3) . ?
C39 H39A 0.9900 . ?
C39 H39B 0.9900 . ?
C40 C41 1.532(3) . ?
C40 H40A 0.9900 . ?
C40 H40B 0.9900 . ?
C41 C44 1.524(3) . ?
C41 C45 1.538(3) . ?
C42 H42A 0.9800 . ?
C42 H42B 0.9800 . ?
C42 H42C 0.9800 . ?
C43 H43A 0.9800 . ?
C43 H43B 0.9800 . ?
C43 H43C 0.9800 . ?
C44 H44A 0.9800 . ?
C44 H44B 0.9800 . ?
C44 H44C 0.9800 . ?
C45 H45A 0.9800 . ?
C45 H45B 0.9800 . ?
C45 H45C 0.9800 . ?
C46 C47 1.533(2) . ?
C46 C51 1.533(3) . ?
C46 C52 1.539(3) . ?
C47 C48 1.520(3) . ?
C47 H47A 0.9900 . ?
C47 H47B 0.9900 . ?
C48 C49 1.520(3) . ?
C48 H48A 0.9900 . ?
C48 H48B 0.9900 . ?
C49 C50 1.537(2) . ?
C49 H49A 0.9900 . ?
C49 H49B 0.9900 . ?
C50 C53 1.527(3) . ?
C50 C54 1.540(3) . ?
C51 H51A 0.9800 . ?
C51 H51B 0.9800 . ?
C51 H51C 0.9800 . ?
C52 H52A 0.9800 . ?
C52 H52B 0.9800 . ?
C52 H52C 0.9800 . ?
C53 H53A 0.9800 . ?
C53 H53B 0.9800 . ?
C53 H53C 0.9800 . ?
C54 H54A 0.9800 . ?
C54 H54B 0.9800 . ?
C54 H54C 0.9800 . ?
C55 C61 1.528(4) . ?
C55 C56 1.529(3) . ?
C55 C60 1.541(3) . ?
C56 C57 1.522(3) . ?
C56 H56A 0.9900 . ?
C56 H56B 0.9900 . ?
C57 C58 1.517(3) . ?
C57 H57A 0.9900 . ?
C57 H57B 0.9900 . ?
C58 C59 1.526(3) . ?
C58 H58A 0.9900 . ?
C58 H58B 0.9900 . ?
C59 C62 1.528(3) . ?
C59 C63 1.531(3) . ?
C60 H60A 0.9800 . ?
C60 H60B 0.9800 . ?
C60 H60C 0.9800 . ?
C61 H61A 0.9800 . ?
C61 H61B 0.9800 . ?
C61 H61C 0.9800 . ?
C62 H62A 0.9800 . ?
C62 H62B 0.9800 . ?
C62 H62C 0.9800 . ?
C63 H63A 0.9800 . ?
C63 H63B 0.9800 . ?
C63 H63C 0.9800 . ?
C64 C70 1.531(3) . ?
C64 C65 1.533(3) . ?
C64 C69 1.533(3) . ?
C65 C66 1.524(3) . ?
C65 H65A 0.9900 . ?
C65 H65B 0.9900 . ?
C66 C67 1.522(3) . ?
C66 H66A 0.9900 . ?
C66 H66B 0.9900 . ?
C67 C68 1.540(3) . ?
C67 H67A 0.9900 . ?
C67 H67B 0.9900 . ?
C68 C71 1.526(3) . ?
C68 C72 1.528(3) . ?
C69 H69A 0.9800 . ?
C69 H69B 0.9800 . ?
C69 H69C 0.9800 . ?
C70 H70A 0.9800 . ?
C70 H70B 0.9800 . ?
C70 H70C 0.9800 . ?
C71 H71A 0.9800 . ?
C71 H71B 0.9800 . ?
C71 H71C 0.9800 . ?
C72 H72A 0.9800 . ?
C72 H72B 0.9800 . ?
C72 H72C 0.9800 . ?
C73 C74 1.524(3) . ?
C73 C78 1.529(3) . ?
C73 C79 1.542(3) . ?
C74 C75 1.522(3) . ?
C74 H74A 0.9900 . ?
C74 H74B 0.9900 . ?
C75 C76 1.523(3) . ?
C75 H75A 0.9900 . ?
C75 H75B 0.9900 . ?
C76 C77 1.541(3) . ?
C76 H76A 0.9900 . ?
C76 H76B 0.9900 . ?
C77 C80 1.523(3) . ?
C77 C81 1.536(3) . ?
C78 H78A 0.9800 . ?
C78 H78B 0.9800 . ?
C78 H78C 0.9800 . ?
C79 H79A 0.9800 . ?
C79 H79B 0.9800 . ?
C79 H79C 0.9800 . ?
C80 H80A 0.9800 . ?
C80 H80B 0.9800 . ?
C80 H80C 0.9800 . ?
C81 H81A 0.9800 . ?
C81 H81B 0.9800 . ?
C81 H81C 0.9800 . ?
C82 C87 1.529(3) . ?
C82 C88 1.532(3) . ?
C82 C83 1.536(3) . ?
C83 C84 1.504(4) . ?
C83 H83A 0.9900 . ?
C83 H83B 0.9900 . ?
C84 C85 1.512(4) . ?
C84 H84A 0.9900 . ?
C84 H84B 0.9900 . ?
C85 C86 1.532(3) . ?
C85 H85A 0.9900 . ?
C85 H85B 0.9900 . ?
C86 C90 1.527(4) . ?
C86 C89 1.534(3) . ?
C87 H87A 0.9800 . ?
C87 H87B 0.9800 . ?
C87 H87C 0.9800 . ?
C88 H88A 0.9800 . ?
C88 H88B 0.9800 . ?
C88 H88C 0.9800 . ?
C89 H89A 0.9800 . ?
C89 H89B 0.9800 . ?
C89 H89C 0.9800 . ?
C90 H90A 0.9800 . ?
C90 H90B 0.9800 . ?
C90 H90C 0.9800 . ?
N11 C91 1.34(2) . ?
N11 C95 1.675(19) . ?
C91 C97 1.542(11) . ?
C91 C92 1.548(11) . ?
C91 C96 1.567(14) . ?
C92 C93 1.524(7) . ?
C92 H92A 0.9900 . ?
C92 H92B 0.9900 . ?
C93 C94 1.537(7) . ?
C93 H93A 0.9900 . ?
C93 H93B 0.9900 . ?
C94 C95 1.523(11) . ?
C94 H94A 0.9900 . ?
C94 H94B 0.9900 . ?
C95 C98 1.529(10) . ?
C95 C99 1.545(10) . ?
C96 H96A 0.9800 . ?
C96 H96B 0.9800 . ?
C96 H96C 0.9800 . ?
C97 H97A 0.9800 . ?
C97 H97B 0.9800 . ?
C97 H97C 0.9800 . ?
C98 H98A 0.9800 . ?
C98 H98B 0.9800 . ?
C98 H98C 0.9800 . ?
C99 H99A 0.9800 . ?
C99 H99B 0.9800 . ?
C99 H99C 0.9800 . ?
N11A C91A 1.28(2) . ?
N11A C95A 1.63(2) . ?
C91A C96A 1.513(13) . ?
C91A C97A 1.528(12) . ?
C91A C92A 1.533(12) . ?
C92A C93A 1.469(8) . ?
C92A H92C 0.9900 . ?
C92A H92D 0.9900 . ?
C93A C94A 1.561(8) . ?
C93A H93C 0.9900 . ?
C93A H93D 0.9900 . ?
C94A C95A 1.531(12) . ?
C94A H94C 0.9900 . ?
C94A H94D 0.9900 . ?
C95A C98A 1.506(15) . ?
C95A C99A 1.513(12) . ?
C96A H96D 0.9800 . ?
C96A H96E 0.9800 . ?
C96A H96F 0.9800 . ?
C97A H97D 0.9800 . ?
C97A H97E 0.9800 . ?
C97A H97F 0.9800 . ?
C98A H98D 0.9800 . ?
C98A H98E 0.9800 . ?
C98A H98F 0.9800 . ?
C99A H99D 0.9800 . ?
C99A H99E 0.9800 . ?
C99A H99F 0.9800 . ?
C100 C101 1.519(3) . ?
C100 C106 1.528(3) . ?
C100 C105 1.531(3) . ?
C101 C102 1.502(4) . ?
C101 H10A 0.9900 . ?
C101 H10B 0.9900 . ?
C102 C103 1.521(3) . ?
C102 H10C 0.9900 . ?
C102 H10D 0.9900 . ?
C103 C104 1.531(3) . ?
C103 H10E 0.9900 . ?
C103 H10F 0.9900 . ?
C104 C108 1.524(3) . ?
C104 C107 1.528(3) . ?
C105 H10G 0.9800 . ?
C105 H10H 0.9800 . ?
C105 H10I 0.9800 . ?
C106 H10J 0.9800 . ?
C106 H10K 0.9800 . ?
C106 H10L 0.9800 . ?
C107 H10M 0.9800 . ?
C107 H10N 0.9800 . ?
C107 H10O 0.9800 . ?
C108 H10P 0.9800 . ?
C108 H10Q 0.9800 . ?
C108 H10R 0.9800 . ?

loop_
_geom_torsion_atom_site_label_1
_geom_torsion_atom_site_label_2
_geom_torsion_atom_site_label_3
_geom_torsion_atom_site_label_4
_geom_torsion
_geom_torsion_site_symmetry_1
_geom_torsion_site_symmetry_2
_geom_torsion_site_symmetry_3
_geom_torsion_site_symmetry_4
_geom_torsion_publ_flag
C5 N1 C1 C6 165.3(2) . . . . ?
Ga1 N1 C1 C6 -22.1(3) . . . . ?
C5 N1 C1 C7 -76.3(2) . . . . ?
Ga1 N1 C1 C7 96.36(19) . . . . ?
C5 N1 C1 C2 48.2(3) . . . . ?
Ga1 N1 C1 C2 -139.18(16) . . . . ?
N1 C1 C2 C3 -51.6(3) . . . . ?
C6 C1 C2 C3 -168.9(2) . . . . ?
C7 C1 C2 C3 74.3(3) . . . . ?
C1 C2 C3 C4 57.1(3) . . . . ?
C2 C3 C4 C5 -56.7(3) . . . . ?
C1 N1 C5 C8 -166.28(18) . . . . ?
Ga1 N1 C5 C8 21.4(2) . . . . ?
C1 N1 C5 C4 -48.2(2) . . . . ?
Ga1 N1 C5 C4 139.45(15) . . . . ?
C1 N1 C5 C9 75.8(2) . . . . ?
Ga1 N1 C5 C9 -96.58(18) . . . . ?
C3 C4 C5 N1 51.1(2) . . . . ?
C3 C4 C5 C8 169.50(18) . . . . ?
C3 C4 C5 C9 -74.9(2) . . . . ?
C14 N2 C10 C16 -72.8(17) . . . . ?
Ga2 N2 C10 C16 107.0(15) . . . . ?
C14 N2 C10 C15 169.2(9) . . . . ?
Ga2 N2 C10 C15 -11.0(18) . . . . ?
C14 N2 C10 C11 49.5(16) . . . . ?
Ga2 N2 C10 C11 -130.7(11) . . . . ?
N2 C10 C11 C12 -55.9(16) . . . . ?
C16 C10 C11 C12 70.9(16) . . . . ?
C15 C10 C11 C12 -177.4(10) . . . . ?
C10 C11 C12 C13 61.8(11) . . . . ?
C11 C12 C13 C14 -59.6(6) . . . . ?
C10 N2 C14 C18 75.2(11) . . . . ?
Ga2 N2 C14 C18 -104.6(4) . . . . ?
C10 N2 C14 C17 -157.5(11) . . . . ?
Ga2 N2 C14 C17 22.7(5) . . . . ?
C10 N2 C14 C13 -47.3(11) . . . . ?
Ga2 N2 C14 C13 132.9(3) . . . . ?
C12 C13 C14 N2 53.0(6) . . . . ?
C12 C13 C14 C18 -72.5(6) . . . . ?
C12 C13 C14 C17 166.7(4) . . . . ?
C14A N2A C10A C11A 45(4) . . . . ?
Ga2 N2A C10A C11A -154(2) . . . . ?
C14A N2A C10A C15A 166.5(13) . . . . ?
Ga2 N2A C10A C15A -33(3) . . . . ?
C14A N2A C10A C16A -75(3) . . . . ?
Ga2 N2A C10A C16A 85(3) . . . . ?
N2A C10A C11A C12A -50(4) . . . . ?
C15A C10A C11A C12A -166(2) . . . . ?
C16A C10A C11A C12A 68(3) . . . . ?
C10A C11A C12A C13A 61(2) . . . . ?
C11A C12A C13A C14A -67.1(11) . . . . ?
C12A C13A C14A C18A -71.0(12) . . . . ?
C12A C13A C14A C17A -177.6(9) . . . . ?
C12A C13A C14A N2A 58.1(10) . . . . ?
C10A N2A C14A C18A 79(2) . . . . ?
Ga2 N2A C14A C18A -82.3(10) . . . . ?
C10A N2A C14A C17A -176(2) . . . . ?
Ga2 N2A C14A C17A 22.4(9) . . . . ?
C10A N2A C14A C13A -50(2) . . . . ?
Ga2 N2A C14A C13A 148.2(7) . . . . ?
C23 N3 C19 C24 166.01(15) . . . . ?
Ga3 N3 C19 C24 -19.19(18) . . . . ?
C23 N3 C19 C25 -75.72(19) . . . . ?
Ga3 N3 C19 C25 99.08(15) . . . . ?
C23 N3 C19 C20 48.3(2) . . . . ?
Ga3 N3 C19 C20 -136.87(13) . . . . ?
N3 C19 C20 C21 -51.1(2) . . . . ?
C24 C19 C20 C21 -169.25(16) . . . . ?
C25 C19 C20 C21 74.3(2) . . . . ?
C19 C20 C21 C22 56.2(2) . . . . ?
C20 C21 C22 C23 -56.7(2) . . . . ?
C19 N3 C23 C26 -166.16(14) . . . . ?
Ga3 N3 C23 C26 19.16(18) . . . . ?
C19 N3 C23 C22 -48.5(2) . . . . ?
Ga3 N3 C23 C22 136.81(13) . . . . ?
C19 N3 C23 C27 75.73(19) . . . . ?
Ga3 N3 C23 C27 -98.95(16) . . . . ?
C21 C22 C23 N3 51.7(2) . . . . ?
C21 C22 C23 C26 169.98(16) . . . . ?
C21 C22 C23 C27 -74.2(2) . . . . ?
C32 N4 C28 C33 165.63(17) . . . . ?
Ga4 N4 C28 C33 -17.2(2) . . . . ?
C32 N4 C28 C29 47.4(2) . . . . ?
Ga4 N4 C28 C29 -135.36(14) . . . . ?
C32 N4 C28 C34 -76.3(2) . . . . ?
Ga4 N4 C28 C34 100.87(16) . . . . ?
N4 C28 C29 C30 -49.7(2) . . . . ?
C33 C28 C29 C30 -168.27(16) . . . . ?
C34 C28 C29 C30 75.2(2) . . . . ?
C28 C29 C30 C31 56.2(2) . . . . ?
C29 C30 C31 C32 -57.3(2) . . . . ?
C28 N4 C32 C35 -166.16(15) . . . . ?
Ga4 N4 C32 C35 16.61(19) . . . . ?
C28 N4 C32 C31 -48.7(2) . . . . ?
Ga4 N4 C32 C31 134.06(13) . . . . ?
C28 N4 C32 C36 75.2(2) . . . . ?
Ga4 N4 C32 C36 -102.04(16) . . . . ?
C30 C31 C32 N4 52.2(2) . . . . ?
C30 C31 C32 C35 170.08(17) . . . . ?
C30 C31 C32 C36 -73.6(2) . . . . ?
C41 N5 C37 C38 45.8(2) . . . . ?
Ga5 N5 C37 C38 -157.85(13) . . . . ?
C41 N5 C37 C42 162.83(16) . . . . ?
Ga5 N5 C37 C42 -40.82(19) . . . . ?
C41 N5 C37 C43 -78.3(2) . . . . ?
Ga5 N5 C37 C43 78.10(17) . . . . ?
N5 C37 C38 C39 -51.2(2) . . . . ?
C42 C37 C38 C39 -168.24(18) . . . . ?
C43 C37 C38 C39 74.6(2) . . . . ?
C37 C38 C39 C40 57.3(2) . . . . ?
C38 C39 C40 C41 -56.4(2) . . . . ?
C37 N5 C41 C44 -161.24(16) . . . . ?
Ga5 N5 C41 C44 42.18(18) . . . . ?
C37 N5 C41 C40 -44.5(2) . . . . ?
Ga5 N5 C41 C40 158.91(13) . . . . ?
C37 N5 C41 C45 79.7(2) . . . . ?
Ga5 N5 C41 C45 -76.83(18) . . . . ?
C39 C40 C41 N5 48.9(2) . . . . ?
C39 C40 C41 C44 165.60(17) . . . . ?
C39 C40 C41 C45 -77.0(2) . . . . ?
C50 N6 C46 C47 46.1(2) . . . . ?
Ga6 N6 C46 C47 -146.51(12) . . . . ?
C50 N6 C46 C51 163.29(15) . . . . ?
Ga6 N6 C46 C51 -29.29(18) . . . . ?
C50 N6 C46 C52 -78.1(2) . . . . ?
Ga6 N6 C46 C52 89.37(17) . . . . ?
N6 C46 C47 C48 -51.8(2) . . . . ?
C51 C46 C47 C48 -169.37(16) . . . . ?
C52 C46 C47 C48 74.2(2) . . . . ?
C46 C47 C48 C49 59.1(2) . . . . ?
C47 C48 C49 C50 -57.9(2) . . . . ?
C46 N6 C50 C53 -162.74(15) . . . . ?
Ga6 N6 C50 C53 30.03(19) . . . . ?
C46 N6 C50 C49 -44.9(2) . . . . ?
Ga6 N6 C50 C49 147.85(13) . . . . ?
C46 N6 C50 C54 78.7(2) . . . . ?
Ga6 N6 C50 C54 -88.51(16) . . . . ?
C48 C49 C50 N6 49.6(2) . . . . ?
C48 C49 C50 C53 167.88(16) . . . . ?
C48 C49 C50 C54 -75.6(2) . . . . ?
C59 N7 C55 C61 -78.2(2) . . . . ?
Ga7 N7 C55 C61 94.3(2) . . . . ?
C59 N7 C55 C56 45.5(3) . . . . ?
Ga7 N7 C55 C56 -142.04(16) . . . . ?
C59 N7 C55 C60 161.8(2) . . . . ?
Ga7 N7 C55 C60 -25.7(2) . . . . ?
N7 C55 C56 C57 -49.5(3) . . . . ?
C61 C55 C56 C57 75.6(3) . . . . ?
C60 C55 C56 C57 -166.3(2) . . . . ?
C55 C56 C57 C58 56.4(3) . . . . ?
C56 C57 C58 C59 -57.6(3) . . . . ?
C55 N7 C59 C58 -46.5(2) . . . . ?
Ga7 N7 C59 C58 141.02(15) . . . . ?
C55 N7 C59 C62 -164.1(2) . . . . ?
Ga7 N7 C59 C62 23.5(2) . . . . ?
C55 N7 C59 C63 77.4(2) . . . . ?
Ga7 N7 C59 C63 -95.0(2) . . . . ?
C57 C58 C59 N7 51.7(2) . . . . ?
C57 C58 C59 C62 169.4(2) . . . . ?
C57 C58 C59 C63 -74.3(3) . . . . ?
C68 N8 C64 C70 -78.0(2) . . . . ?
Ga8 N8 C64 C70 88.60(19) . . . . ?
C68 N8 C64 C65 46.5(2) . . . . ?
Ga8 N8 C64 C65 -146.94(14) . . . . ?
C68 N8 C64 C69 163.17(18) . . . . ?
Ga8 N8 C64 C69 -30.3(2) . . . . ?
N8 C64 C65 C66 -50.7(2) . . . . ?
C70 C64 C65 C66 75.8(2) . . . . ?
C69 C64 C65 C66 -168.34(19) . . . . ?
C64 C65 C66 C67 57.8(3) . . . . ?
C65 C66 C67 C68 -58.7(3) . . . . ?
C64 N8 C68 C71 -164.84(19) . . . . ?
Ga8 N8 C68 C71 28.4(2) . . . . ?
C64 N8 C68 C72 76.4(2) . . . . ?
Ga8 N8 C68 C72 -90.30(19) . . . . ?
C64 N8 C68 C67 -46.9(2) . . . . ?
Ga8 N8 C68 C67 146.38(15) . . . . ?
C66 C67 C68 N8 52.1(3) . . . . ?
C66 C67 C68 C71 170.0(2) . . . . ?
C66 C67 C68 C72 -73.2(3) . . . . ?
C77 N9 C73 C74 47.8(2) . . . . ?
Ga9 N9 C73 C74 -134.55(15) . . . . ?
C77 N9 C73 C78 166.17(18) . . . . ?
Ga9 N9 C73 C78 -16.1(2) . . . . ?
C77 N9 C73 C79 -76.1(2) . . . . ?
Ga9 N9 C73 C79 101.54(18) . . . . ?
N9 C73 C74 C75 -52.0(2) . . . . ?
C78 C73 C74 C75 -170.68(19) . . . . ?
C79 C73 C74 C75 73.7(2) . . . . ?
C73 C74 C75 C76 58.3(3) . . . . ?
C74 C75 C76 C77 -58.3(3) . . . . ?
C73 N9 C77 C80 -165.11(18) . . . . ?
Ga9 N9 C77 C80 17.2(2) . . . . ?
C73 N9 C77 C81 76.3(2) . . . . ?
Ga9 N9 C77 C81 -101.33(19) . . . . ?
C73 N9 C77 C76 -47.2(2) . . . . ?
Ga9 N9 C77 C76 135.09(16) . . . . ?
C75 C76 C77 N9 51.6(3) . . . . ?
C75 C76 C77 C80 169.6(2) . . . . ?
C75 C76 C77 C81 -73.5(3) . . . . ?
C86 N10 C82 C87 163.5(2) . . . . ?
Ga10 N10 C82 C87 -23.2(2) . . . . ?
C86 N10 C82 C88 -77.5(3) . . . . ?
Ga10 N10 C82 C88 95.7(2) . . . . ?
C86 N10 C82 C83 46.0(3) . . . . ?
Ga10 N10 C82 C83 -140.75(16) . . . . ?
N10 C82 C83 C84 -50.3(3) . . . . ?
C87 C82 C83 C84 -168.0(2) . . . . ?
C88 C82 C83 C84 75.5(3) . . . . ?
C82 C83 C84 C85 57.5(3) . . . . ?
C83 C84 C85 C86 -58.4(3) . . . . ?
C82 N10 C86 C90 76.9(3) . . . . ?
Ga10 N10 C86 C90 -96.3(2) . . . . ?
C82 N10 C86 C85 -47.4(3) . . . . ?
Ga10 N10 C86 C85 139.41(16) . . . . ?
C82 N10 C86 C89 -164.5(2) . . . . ?
Ga10 N10 C86 C89 22.3(3) . . . . ?
C84 C85 C86 N10 52.4(3) . . . . ?
C84 C85 C86 C90 -73.4(3) . . . . ?
C84 C85 C86 C89 170.1(2) . . . . ?
C95 N11 C91 C97 -77.6(15) . . . . ?
Ga11 N11 C91 C97 109.6(16) . . . . ?
C95 N11 C91 C92 46.4(17) . . . . ?
Ga11 N11 C91 C92 -126.3(15) . . . . ?
C95 N11 C91 C96 162.5(12) . . . . ?
Ga11 N11 C91 C96 -10(2) . . . . ?
N11 C91 C92 C93 -56.1(12) . . . . ?
C97 C91 C92 C93 69.1(7) . . . . ?
C96 C91 C92 C93 -169.7(7) . . . . ?
C91 C92 C93 C94 59.6(7) . . . . ?
C92 C93 C94 C95 -59.3(7) . . . . ?
C93 C94 C95 C98 171.8(5) . . . . ?
C93 C94 C95 C99 -73.7(7) . . . . ?
C93 C94 C95 N11 50.7(11) . . . . ?
C91 N11 C95 C94 -45.6(17) . . . . ?
Ga11 N11 C95 C94 128.4(10) . . . . ?
C91 N11 C95 C98 -165.9(11) . . . . ?
Ga11 N11 C95 C98 8.0(15) . . . . ?
C91 N11 C95 C99 79.4(16) . . . . ?
Ga11 N11 C95 C99 -106.7(11) . . . . ?
C95A N11A C91A C96A 156.7(14) . . . . ?
Ga11 N11A C91A C96A -15(2) . . . . ?
C95A N11A C91A C97A -84.1(18) . . . . ?
Ga11 N11A C91A C97A 104.0(17) . . . . ?
C95A N11A C91A C92A 38(2) . . . . ?
Ga11 N11A C91A C92A -134.3(13) . . . . ?
N11A C91A C92A C93A -46.3(16) . . . . ?
C96A C91A C92A C93A -166.8(6) . . . . ?
C97A C91A C92A C93A 76.1(8) . . . . ?
C91A C92A C93A C94A 52.0(8) . . . . ?
C92A C93A C94A C95A -51.4(9) . . . . ?
C93A C94A C95A C98A 161.5(8) . . . . ?
C93A C94A C95A C99A -79.5(8) . . . . ?
C93A C94A C95A N11A 40.5(13) . . . . ?
C91A N11A C95A C98A -152.2(16) . . . . ?
Ga11 N11A C95A C98A 20.7(16) . . . . ?
C91A N11A C95A C99A 83(2) . . . . ?
Ga11 N11A C95A C99A -103.7(12) . . . . ?
C91A N11A C95A C94A -37(2) . . . . ?
Ga11 N11A C95A C94A 136.4(11) . . . . ?
C104 N12 C100 C101 48.4(2) . . . . ?
Ga12 N12 C100 C101 -138.65(17) . . . . ?
C104 N12 C100 C106 -76.0(2) . . . . ?
Ga12 N12 C100 C106 96.98(19) . . . . ?
C104 N12 C100 C105 166.2(2) . . . . ?
Ga12 N12 C100 C105 -20.8(2) . . . . ?
N12 C100 C101 C102 -50.9(3) . . . . ?
C106 C100 C101 C102 75.5(3) . . . . ?
C105 C100 C101 C102 -168.9(2) . . . . ?
C100 C101 C102 C103 56.4(3) . . . . ?
C101 C102 C103 C104 -56.2(3) . . . . ?
C100 N12 C104 C108 75.8(2) . . . . ?
Ga12 N12 C104 C108 -97.2(2) . . . . ?
C100 N12 C104 C107 -165.18(17) . . . . ?
Ga12 N12 C104 C107 21.8(2) . . . . ?
C100 N12 C104 C103 -48.4(2) . . . . ?
Ga12 N12 C104 C103 138.63(15) . . . . ?
C102 C103 C104 N12 50.6(3) . . . . ?
C102 C103 C104 C108 -75.1(3) . . . . ?
C102 C103 C104 C107 168.4(2) . . . . ?
